data_7134391
loop_
_publ_author_name
'Zimmermann, Lisa'
'Land, Michael A.'
'Riesinger, Christoph'
'Macdonald, Charles L. B.'
'Scheer, Manfred'

_publ_section_title
;
 Synthesis of heteropnictogen ligands via PI transfer
;
_journal_issue 38
_journal_name_full 'Chemical Communications'
_journal_page_first 6973
_journal_page_last 6976
_journal_paper_doi 10.1039/D5CC01162K
_journal_volume 61
_journal_year 2025
_chemical_formula_moiety 'C35 H25 Mo5 O10 P2 Sb2, C32 H12 B F24'
_chemical_formula_sum 'C67 H37 B F24 Mo5 O10 P2 Sb2'
_chemical_formula_weight 2253.91
_space_group_crystal_system monoclinic
_space_group_IT_number 14
_space_group_name_Hall '-P 2ybc'
_space_group_name_H-M_alt 'P 1 21/c 1'
_atom_sites_solution_hydrogens geom
_atom_sites_solution_primary dual
_audit_creation_date 2025-01-16
_audit_creation_method
;
Olex2 1.5-alpha
(compiled 2025.01.10 svn.r16582094 for OlexSys, GUI svn.r7115)
;
_audit_update_record
;
2025-03-03 deposited with the CCDC.	2025-04-07 downloaded from the CCDC.
;
_cell_angle_alpha 90
_cell_angle_beta 113.3230(10)
_cell_angle_gamma 90
_cell_formula_units_Z 4
_cell_length_a 18.9232(2)
_cell_length_b 20.7180(2)
_cell_length_c 20.1171(2)
_cell_measurement_reflns_used 52717
_cell_measurement_temperature 123.00(10)
_cell_measurement_theta_max 74.9490
_cell_measurement_theta_min 2.5260
_cell_volume 7242.47(14)
_computing_cell_refinement 'CrysAlisPro 1.171.42.51a (Rigaku OD, 2022)'
_computing_data_collection 'CrysAlisPro 1.171.42.51a (Rigaku OD, 2022)'
_computing_data_reduction 'CrysAlisPro 1.171.42.51a (Rigaku OD, 2022)'
_computing_molecular_graphics 'Olex2 1.5-alpha (Dolomanov et al., 2009)'
_computing_publication_material 'Olex2 1.5-alpha (Dolomanov et al., 2009)'
_computing_structure_refinement 'SHELXL 2018/3 (Sheldrick, 2015)'
_computing_structure_solution 'SHELXT 2018/2 (Sheldrick, 2018)'
_diffrn_ambient_environment N~2~
_diffrn_ambient_temperature 123.00(10)
_diffrn_detector 'Hybrid Pixel Array Detector'
_diffrn_detector_area_resol_mean 10.0000
_diffrn_detector_type 'HyPix-Arc 150'
_diffrn_measured_fraction_theta_full 0.998
_diffrn_measured_fraction_theta_max 0.984
_diffrn_measurement_details
;
List of Runs (angles in degrees, time in seconds):

  # Type    Start    End  Width  t~exp~   \w     \q     \k     \f   Frames
#--------------------------------------------------------------------------
  1  \w     66.00 120.00   0.50    0.17    --   79.75  23.00-161.24  108
  2  \w    101.00 126.00   0.50    0.17    --   79.75  23.00-128.49   50
  3  \w     81.00 120.00   0.50    0.17    --   79.75  21.00-134.48   78
  4  \w     49.00 103.00   0.50    0.17    --   63.24  15.00-150.00  108
  5  \w     78.00 108.00   0.50    0.17    --   63.24  15.00 -90.00   60
  6  \w     48.00  93.00   0.50    0.17    --   79.75   4.00-149.22   90
  7  \w     68.00 110.00   0.50    0.17    --   79.75   1.00 -34.13   84
  8  \w     74.00 100.00   0.50    0.17    --   79.75  23.00 130.22   52
  9  \w     82.00 112.00   0.50    0.17    --   79.75  22.00 147.43   60
 10  \w     54.00  85.00   0.50    0.17    --   79.75  19.00 134.64   62
 11  \w     44.00  69.00   0.50    0.17    --   79.75  -4.00 -31.66   50
 12  \w     62.00  98.00   0.50    0.17    --   79.75-128.00-106.37   72
 13  \w     43.00  68.00   0.50    0.17    --   63.24-146.00-118.00   50
 14  \w     44.00  69.00   0.50    0.17    --   75.99-126.00  48.00   50
 15  \w     31.00  75.00   0.50    0.17    --   63.24-126.00  48.00   88
 16  \w     41.00 110.00   0.50    0.17    --   79.75-129.00 124.34  138
 17  \w     44.00  69.00   0.50    0.17    --   75.65-126.00  48.00   50
 18  \w     27.00  81.00   0.50    0.17    --   63.24-125.00 -60.00  108
 19  \w     43.00 106.00   0.50    0.17    --   79.75-124.00  79.05  126
 20  \w     52.00  77.00   0.50    0.17    --   75.65 -95.00 120.00   50
 21  \w     39.00  78.00   0.50    0.17    --   79.75-118.00  62.55   78
 22  \w     46.00  71.00   0.50    0.17    --   63.24 -95.00 -60.00   50
 23  \w     31.00  57.00   0.50    0.17    --   63.24 -95.00-150.00   52
 24  \w     40.00  81.00   0.50    0.17    --   79.75  -4.00 -95.38   82
 25  \w     66.00  91.00   0.50    0.17    --   75.65 146.00 -67.00   50
 26  \w    -65.00 -40.00   0.50    0.17    --  -63.74 146.00 -67.00   50
 27  \w    -99.00 -74.00   0.50    0.17    --  -73.72 146.00 -67.00   50
 28  \w   -101.00 -76.00   0.50    0.17    --  -76.64 146.00 -67.00   50
 29  \w   -107.00 -73.00   0.50    0.17    --  -78.25 127.00 -35.01   68
 30  \w   -113.00 -87.00   0.50    0.17    --  -78.25 136.00  44.06   52
 31  \w    -70.00 -40.00   0.50    0.17    --  -73.72 125.00   0.00   60
 32  \w   -108.00 -82.00   0.50    0.17    --  -78.25 129.00  89.02   52
 33  \w    -98.00 -61.00   0.50    0.17    --  -73.72 126.00 125.00   74
 34  \w    -57.00 -32.00   0.50    0.17    --  -63.74 126.00 125.00   50
 35  \w    -70.00 -45.00   0.50    0.17    --  -76.64 126.00 125.00   50
 36  \w   -100.00 -61.00   0.50    0.17    --  -78.25 116.00 147.87   78
 37  \w    -76.00 -44.00   0.50    0.17    --  -78.25 113.00  86.61   64
 38  \w    -97.00 -60.00   0.50    0.17    --  -78.25 113.00  96.02   74
 39  \w    -88.00 -63.00   0.50    0.17    --  -78.25  98.00  92.46   50
 40  \w    -81.00 -44.00   0.50    0.17    --  -78.25  98.00  79.57   74
 41  \w    -80.00 -42.00   0.50    0.17    --  -78.25  97.00 179.52   76
 42  \w    -72.00 -46.00   0.50    0.17    --  -78.25 121.00  44.15   52
 43  \w    -81.00 -56.00   0.50    0.17    --  -78.25  87.00 101.94   50
 44  \w    -89.00 -63.00   0.50    0.17    --  -78.25 101.00  40.77   52
 45  \w    -97.00 -72.00   0.50    0.17    --  -73.72 125.00   0.00   50
 46  \w    -77.00 -52.00   0.50    0.17    --  -78.25  90.00 -59.72   50
 47  \w    -64.00 -39.00   0.50    0.17    --  -78.25  62.00  23.36   50
 48  \w    -61.00 -36.00   0.50    0.17    --  -78.25  56.00   5.38   50
 49  \w    -60.00 -35.00   0.50    0.17    --  -78.25  56.00 174.70   50
 50  \w    -61.00 -36.00   0.50    0.17    --  -78.25  56.00 128.87   50
 51  \w   -108.00 -35.00   0.50    0.17    --  -63.74 -15.00   0.00  146
 52  \w   -107.00 -77.00   0.50    0.17    --  -76.64-126.00  48.00   60
 53  \w   -110.00 -85.00   0.50    0.17    --  -73.72-146.00-118.00   50
 54  \w   -112.00 -87.00   0.50    0.17    --  -76.64-146.00-118.00   50
;
_diffrn_measurement_device 'four-circle diffractometer'
_diffrn_measurement_device_type 'XtaLAB Synergy R, DW system, HyPix-Arc 150'
_diffrn_measurement_method '\w scans'
_diffrn_orient_matrix_type 'CrysAlisPro convention (1999,Acta A55,543-557)'
_diffrn_orient_matrix_UB_11 -0.0508065000
_diffrn_orient_matrix_UB_12 -0.0040169000
_diffrn_orient_matrix_UB_13 -0.0815376000
_diffrn_orient_matrix_UB_21 -0.0024593000
_diffrn_orient_matrix_UB_22 -0.0740709000
_diffrn_orient_matrix_UB_23 0.0055606000
_diffrn_orient_matrix_UB_31 -0.0725973000
_diffrn_orient_matrix_UB_32 0.0052773000
_diffrn_orient_matrix_UB_33 0.0165736000
_diffrn_radiation_monochromator mirror
_diffrn_radiation_probe x-ray
_diffrn_radiation_type 'Cu K\a'
_diffrn_radiation_wavelength 1.54184
_diffrn_reflns_av_R_equivalents 0.0439
_diffrn_reflns_av_unetI/netI 0.0275
_diffrn_reflns_Laue_measured_fraction_full 0.998
_diffrn_reflns_Laue_measured_fraction_max 0.984
_diffrn_reflns_limit_h_max 16
_diffrn_reflns_limit_h_min -23
_diffrn_reflns_limit_k_max 25
_diffrn_reflns_limit_k_min -25
_diffrn_reflns_limit_l_max 24
_diffrn_reflns_limit_l_min -24
_diffrn_reflns_number 112565
_diffrn_reflns_point_group_measured_fraction_full 0.998
_diffrn_reflns_point_group_measured_fraction_max 0.984
_diffrn_reflns_theta_full 67.684
_diffrn_reflns_theta_max 75.163
_diffrn_reflns_theta_min 2.543
_diffrn_source 'Rotating-anode X-ray tube'
_diffrn_source_type 'Rigaku (Cu) X-ray Source'
_exptl_absorpt_coefficient_mu 14.185
_exptl_absorpt_correction_T_max 1.000
_exptl_absorpt_correction_T_min 0.654
_exptl_absorpt_correction_type gaussian
_exptl_absorpt_process_details
;
CrysAlisPro 1.171.42.51a (Rigaku Oxford Diffraction, 2022)
Numerical absorption correction based on gaussian integration over
a multifaceted crystal model
Empirical absorption correction using spherical harmonics,
implemented in SCALE3 ABSPACK scaling algorithm.
;
_exptl_crystal_colour 'dark red'
_exptl_crystal_density_diffrn 2.067
_exptl_crystal_description block
_exptl_crystal_F_000 4328
_exptl_crystal_size_max 0.16
_exptl_crystal_size_mid 0.11
_exptl_crystal_size_min 0.06
_refine_diff_density_max 1.182
_refine_diff_density_min -1.091
_refine_diff_density_rms 0.097
_refine_ls_extinction_method none
_refine_ls_goodness_of_fit_ref 1.060
_refine_ls_hydrogen_treatment constr
_refine_ls_matrix_type full
_refine_ls_number_parameters 1303
_refine_ls_number_reflns 14709
_refine_ls_number_restraints 592
_refine_ls_restrained_S_all 1.064
_refine_ls_R_factor_all 0.0508
_refine_ls_R_factor_gt 0.0419
_refine_ls_shift/su_max 0.002
_refine_ls_shift/su_mean 0.000
_refine_ls_structure_factor_coef Fsqd
_refine_ls_weighting_details 'w=1/[\s^2^(Fo^2^)+(0.0622P)^2^+11.8346P] where P=(Fo^2^+2Fc^2^)/3'
_refine_ls_weighting_scheme calc
_refine_ls_wR_factor_gt 0.1129
_refine_ls_wR_factor_ref 0.1181
_reflns_Friedel_coverage 0.000
_reflns_number_gt 12354
_reflns_number_total 14709
_reflns_threshold_expression 'I > 2\s(I)'
_cod_data_source_file d5cc01162k3.cif
_cod_data_source_block lz747_cu1_abs
_cod_depositor_comments 'Adding full bibliography for 7134388--7134391.cif.'
_cod_original_cell_volume 7242.46(14)
_cod_database_code 7134391
_shelx_shelxl_version_number 2018/3
_chemical_oxdiff_formula 'C67 H37 O10 Mo3 P2 Sb2 B F24'
_shelx_space_group_comment
;
The symmetry employed for this shelxl refinement is uniquely defined
by the following loop, which should always be used as a source of
symmetry information in preference to the above space-group names.
They are only intended as comments.
;
_cell_oxdiff_angle_alpha 90.0194(11)
_cell_oxdiff_angle_beta 113.3168(14)
_cell_oxdiff_angle_gamma 90.0170(11)
_cell_oxdiff_length_a 18.9247(3)
_cell_oxdiff_length_b 20.7155(2)
_cell_oxdiff_length_c 20.1170(3)
_cell_oxdiff_measurement_reflns_used 52716
_cell_oxdiff_volume 7242.48(17)
_shelx_estimated_absorpt_t_max 0.483
_shelx_estimated_absorpt_t_min 0.210
_olex2_refinement_description
;
1. Fixed Uiso
 At 1.2 times of:
  All C(H) groups
2. Restrained distances
 O10-C67
 1.2 with sigma of 0.02
 Mo6-C69
 2 with sigma of 0.02
 O11-C69
 1.2 with sigma of 0.02
 F31-C23 = F33-C23 = F32-C23
 1.33 with sigma of 0.02
 C75-C76 = C75-C79 = C76-C77 = C77-C78 = C78-C79
 1.42 with sigma of 0.02
 Mo5-C67
 2 with sigma of 0.02
 C70-C71 = C70-C74 = C71-C72 = C72-C73 = C73-C74
 1.42 with sigma of 0.02
 O13-C80
 1.2 with sigma of 0.02
 Mo4-C80
 2 with sigma of 0.02
 F25-C34 = F26-C34 = F27-C34
 1.33 with sigma of 0.02
 F30-C26 = F28-C26 = F29-C26
 1.33 with sigma of 0.02
 F35-C45 = F34-C45 = F36-C45
 1.33 with sigma of 0.02
 F35-C45 = F36-C45 = F34-C45
 1.33 with sigma of 0.02
 F23A-C41 = F21A-C41 = F24A-C41
 1.33 with sigma of 0.02
 F32-F33
 2.2 with sigma of 0.04
 F33-F31
 2.2 with sigma of 0.04
 C75-C77 = C75-C78 = C76-C78 = C77-C79
 2.29 with sigma of 0.04
 C70-C72 = C70-C73 = C71-C73 = C72-C74
 2.29 with sigma of 0.04
 F25-F26
 2.2 with sigma of 0.04
 F26-F27
 2.2 with sigma of 0.04
 F27-F25
 2.2 with sigma of 0.04
 F30-F28
 2.2 with sigma of 0.04
 F28-F29
 2.2 with sigma of 0.04
 F29-F30
 2.2 with sigma of 0.04
 F31-F32
 2.2 with sigma of 0.04
 F34-F36
 2.2 with sigma of 0.04
 F36-F35
 2.2 with sigma of 0.04
 F35-F34
 2.2 with sigma of 0.04
 F21A-F24A
 2.2 with sigma of 0.04
 F24A-F23A
 2.2 with sigma of 0.04
 F23A-F21A
 2.2 with sigma of 0.04
 C76-C77 \\sim C75-C76 \\sim C77-C78 \\sim C75-C79 \\sim C78-C79
 with sigma of 0.02
 C77-C79 \\sim C76-C78 \\sim C75-C78 \\sim C75-C77 \\sim C76-C79
 with sigma of 0.04
 C71-C72 \\sim C70-C71 \\sim C72-C73 \\sim C70-C74 \\sim C73-C74
 with sigma of 0.02
 C72-C74 \\sim C71-C73 \\sim C70-C73 \\sim C70-C72 \\sim C71-C74
 with sigma of 0.04
3. Restrained planarity
 C75, C76, C77, C78, C79
 with sigma of 0.1
 C70, C71, C72, C73, C74
 with sigma of 0.1
4. Uiso/Uaniso restraints and constraints
C69 \\sim Sb2: within 2A with sigma of 0.01 and sigma for terminal atoms of
0.02 within 2A
F8 \\sim F9 \\sim F10 \\sim C23 \\sim F31 \\sim F32 \\sim F33: within 1.7A with
sigma of 0.01 and sigma for terminal atoms of 0.02 within 1.7A
C75 \\sim C76 \\sim C77 \\sim C78 \\sim C79: within 2A with sigma of 0.04 and
sigma for terminal atoms of 0.08 within 2A
C70 \\sim C71 \\sim C72 \\sim C73 \\sim C74: within 2A with sigma of 0.04 and
sigma for terminal atoms of 0.08 within 2A
C67 \\sim Sb3: within 2A with sigma of 0.01 and sigma for terminal atoms of
0.02 within 2A
C54 \\sim C75: within 2A with sigma of 0.01 and sigma for terminal atoms of
0.02 within 2A
F12 \\sim F18 \\sim F20 \\sim C34 \\sim F25 \\sim F26 \\sim F27: within 1.7A
with sigma of 0.02 and sigma for terminal atoms of 0.04 within 1.7A
F16 \\sim F17 \\sim F19 \\sim C26 \\sim F28 \\sim F29 \\sim F30: within 1.7A
with sigma of 0.02 and sigma for terminal atoms of 0.04 within 1.7A
F7 \\sim F15 \\sim F22 \\sim C45 \\sim F34 \\sim F35 \\sim F36: within 1.7A
with sigma of 0.02 and sigma for terminal atoms of 0.04 within 1.7A
F21 \\sim F23 \\sim C41 \\sim F24 \\sim F21A \\sim F24A \\sim F23A: within 1.7A
with sigma of 0.01 and sigma for terminal atoms of 0.02 within 1.7A
Uanis(C69) \\sim Ueq: with sigma of 0.001 and sigma for terminal atoms of 0.002
5. Rigid body (RIGU) restrains
 C75, C76, C77, C78, C79
 with sigma for 1-2 distances of 0.004 and sigma for 1-3 distances of 0.004
 C70, C71, C72, C73, C74
 with sigma for 1-2 distances of 0.004 and sigma for 1-3 distances of 0.004
6. Others
 Sof(Mo6)=Sof(Sb3)=Sof(O11)=Sof(O12)=Sof(C68)=Sof(C69)=Sof(C70)=Sof(H70)=
 Sof(C71)=Sof(H71)=Sof(C72)=Sof(H72)=Sof(C73)=Sof(H73)=Sof(C74)=Sof(H74)=
 Sof(C75)=Sof(H75)=Sof(C76)=Sof(H76)=Sof(C77)=Sof(H77)=Sof(C78)=Sof(H78)=
 Sof(C79)=Sof(H79)=Sof(O13)=Sof(C80)=Sof(Mo7)=Sof(P3)=1-FVAR(1)
 Sof(Mo4)=Sof(Sb2)=Sof(Mo5)=Sof(P2)=Sof(C54)=Sof(O8)=Sof(O9)=Sof(C56)=Sof(H56)=
 Sof(C57)=Sof(H57)=Sof(C58)=Sof(H58)=Sof(C59)=Sof(H59)=Sof(C60)=Sof(H60)=
 Sof(C61)=Sof(C62)=Sof(H62)=Sof(C63)=Sof(H63)=Sof(C64)=Sof(H64)=Sof(C65)=
 Sof(H65)=Sof(C66)=Sof(H66)=Sof(C67)=Sof(O10)=FVAR(1)
 Sof(F25)=Sof(F26)=Sof(F27)=1-FVAR(2)
 Sof(F12)=Sof(F18)=Sof(F20)=FVAR(2)
 Sof(F28)=Sof(F29)=Sof(F30)=1-FVAR(3)
 Sof(F16)=Sof(F17)=Sof(F19)=FVAR(3)
 Sof(F31)=Sof(F32)=Sof(F33)=1-FVAR(4)
 Sof(F8)=Sof(F9)=Sof(F10)=FVAR(4)
 Sof(F34)=Sof(F35)=Sof(F36)=1-FVAR(5)
 Sof(F7)=Sof(F15)=Sof(F22)=FVAR(5)
 Sof(F21A)=Sof(F24A)=Sof(F23A)=1-FVAR(6)
 Sof(F21)=Sof(F23)=Sof(F24)=FVAR(6)
7.a Aromatic/amide H refined with riding coordinates:
 C1(H1), C3(H3), C5(H5), C9(H9), C12(H12), C13(H13), C15(H15), C19(H19),
 C20(H20), C22(H22), C24(H24), C29(H29), C32(H32), C33(H33), C36(H36), C38(H38),
  C39(H39), C42(H42), C43(H43), C46(H46), C48(H48), C49(H49), C50(H50),
 C51(H51), C52(H52), C53(H53), C55(H55), C56(H56), C57(H57), C58(H58), C59(H59),
  C60(H60), C62(H62), C63(H63), C64(H64), C65(H65), C66(H66), C70(H70),
 C71(H71), C72(H72), C73(H73), C74(H74), C75(H75), C76(H76), C77(H77), C78(H78),
  C79(H79)
7.b Fitted pentagon refined as free rotating group:
 C56(C57,C58,C59,C60), C62(C63,C64,C65,C66)
;
_olex2_submission_special_instructions 'No special instructions were received'
_oxdiff_exptl_absorpt_empirical_details
;
Empirical correction (ABSPACK) includes:
- Absorption correction using spherical harmonics
- Frame scaling
;
_oxdiff_exptl_absorpt_empirical_full_max 2.403
_oxdiff_exptl_absorpt_empirical_full_min 0.684

loop_
_space_group_symop_operation_xyz
'x, y, z'
'-x, y+1/2, -z+1/2'
'-x, -y, -z'
'x, -y-1/2, z-1/2'

loop_
_atom_site_label
_atom_site_type_symbol
_atom_site_fract_x
_atom_site_fract_y
_atom_site_fract_z
_atom_site_U_iso_or_equiv
_atom_site_adp_type
_atom_site_occupancy
_atom_site_site_symmetry_order
_atom_site_calc_flag
_atom_site_refinement_flags_posn
_atom_site_refinement_flags_adp
_atom_site_refinement_flags_occupancy
_atom_site_disorder_assembly
_atom_site_disorder_group
Sb1 Sb 0.36240(2) 0.27864(2) 0.45925(2) 0.04622(9) Uani 1 1 d . . . . .
Mo1 Mo 0.25545(2) 0.41423(2) 0.55791(2) 0.04131(10) Uani 1 1 d . . . . .
Mo2 Mo 0.34856(2) 0.39419(2) 0.37737(2) 0.04481(10) Uani 1 1 d . . . . .
Mo3 Mo 0.21954(2) 0.29355(2) 0.34648(2) 0.04551(10) Uani 1 1 d . . . . .
Mo4 Mo 0.29993(8) 0.62871(6) 0.63793(7) 0.0589(3) Uani 0.6960(14) 1 d . . P A 1
Sb2 Sb 0.24191(4) 0.55119(4) 0.72186(3) 0.0643(2) Uani 0.6960(14) 1 d . U P A 1
Mo5 Mo 0.13050(4) 0.59867(3) 0.59582(5) 0.05086(19) Uani 0.6960(14) 1 d D . P A 1
P1 P 0.27946(7) 0.36804(6) 0.45403(6) 0.0406(2) Uani 1 1 d . . . . .
P2 P 0.2379(2) 0.52371(19) 0.60396(15) 0.0431(6) Uani 0.6960(14) 1 d . . P A 1
F1 F 0.12991(17) 0.56319(14) 0.20981(17) 0.0535(7) Uani 1 1 d . . . . .
F2 F 0.10499(18) 0.43913(17) -0.23888(17) 0.0624(8) Uani 1 1 d . . . . .
F3 F 0.12387(19) 0.66319(15) 0.1843(2) 0.0654(9) Uani 1 1 d . . . . .
F4 F 0.19978(19) 0.62949(17) 0.28974(18) 0.0644(8) Uani 1 1 d . . . . .
F5 F 0.00814(19) 0.38650(17) -0.23677(19) 0.0686(9) Uani 1 1 d . . . . .
F6 F 0.0037(2) 0.48918(18) -0.24489(18) 0.0726(9) Uani 1 1 d . . . . .
F7 F 0.3629(8) 0.7909(5) -0.1033(8) 0.066(3) Uani 0.68(2) 1 d . U P B 1
F8 F 0.3860(3) 0.4062(2) -0.15223(19) 0.0702(14) Uani 0.866(7) 1 d . U P C 1
F9 F 0.4387(3) 0.4968(2) -0.1238(3) 0.0733(13) Uani 0.866(7) 1 d . U P C 1
O1 O 0.3990(2) 0.49190(18) 0.5630(2) 0.0588(9) Uani 1 1 d . . . . .
O2 O 0.5051(2) 0.4126(2) 0.5104(2) 0.0644(10) Uani 1 1 d . . . . .
O3 O 0.0470(2) 0.4646(2) 0.5792(2) 0.0644(10) Uani 1 1 d . . . . .
F10 F 0.5018(3) 0.4125(3) -0.0747(3) 0.0821(17) Uani 0.866(7) 1 d . U P C 1
F11 F 0.0815(2) 0.7718(2) -0.1903(3) 0.1067(17) Uani 1 1 d . . . . .
F12 F 0.4462(5) 0.3790(4) 0.1951(4) 0.079(2) Uani 0.709(10) 1 d . U P D 1
F13 F 0.0563(2) 0.7457(3) -0.1015(2) 0.1036(15) Uani 1 1 d . . . . .
O4 O 0.1052(3) 0.4089(2) 0.2929(3) 0.0774(12) Uani 1 1 d . . . . .
F14 F 0.0339(2) 0.6818(2) -0.1863(3) 0.1084(17) Uani 1 1 d . . . . .
O5 O 0.4303(3) 0.2921(2) 0.3166(3) 0.0745(12) Uani 1 1 d . . . . .
O6 O 0.1066(2) 0.4566(2) 0.4277(3) 0.0786(13) Uani 1 1 d . . . . .
C1 C 0.1710(3) 0.6384(2) -0.0733(2) 0.0413(10) Uani 1 1 d . . . . .
H1 H 0.126160 0.617808 -0.073336 0.050 Uiso 1 1 calc R U . . .
O7 O 0.1304(3) 0.2484(3) 0.4387(3) 0.0855(14) Uani 1 1 d . . . . .
F15 F 0.4181(7) 0.7512(9) -0.0008(6) 0.115(5) Uani 0.68(2) 1 d . U P B 1
F16 F 0.4614(5) 0.6472(7) 0.3172(4) 0.100(4) Uani 0.735(16) 1 d . U P E 1
C2 C 0.2358(3) 0.6078(2) 0.1919(3) 0.0417(10) Uani 1 1 d . . . . .
C3 C 0.3477(3) 0.5861(2) 0.1400(3) 0.0413(10) Uani 1 1 d . . . . .
H3 H 0.387534 0.578123 0.123572 0.050 Uiso 1 1 calc R U . . .
C4 C 0.3205(2) 0.4950(2) 0.0135(2) 0.0392(9) Uani 1 1 d . . . . .
C5 C 0.3107(3) 0.6231(2) 0.2356(3) 0.0434(10) Uani 1 1 d . . . . .
H5 H 0.323524 0.640256 0.282791 0.052 Uiso 1 1 calc R U . . .
C6 C 0.4036(2) 0.4422(2) -0.0368(2) 0.0406(10) Uani 1 1 d . . . . .
F17 F 0.4948(4) 0.5769(3) 0.2617(5) 0.080(2) Uani 0.735(16) 1 d . U P E 1
C7 C 0.2429(3) 0.6092(2) -0.0365(2) 0.0417(10) Uani 1 1 d . . . . .
F18 F 0.3568(3) 0.3186(3) 0.1296(3) 0.084(2) Uani 0.709(10) 1 d . U P D 1
C8 C 0.2716(3) 0.5705(2) 0.0940(2) 0.0390(9) Uani 1 1 d . . . . .
C9 C 0.3502(2) 0.4897(2) -0.0398(2) 0.0395(9) Uani 1 1 d . . . . .
H9 H 0.333542 0.519192 -0.079162 0.047 Uiso 1 1 calc R U . . .
C10 C 0.3672(3) 0.6127(2) 0.2084(3) 0.0418(10) Uani 1 1 d . . . . .
C11 C 0.1755(2) 0.4985(2) -0.0228(2) 0.0410(10) Uani 1 1 d . . . . .
C12 C 0.2163(3) 0.5838(2) 0.1224(2) 0.0399(9) Uani 1 1 d . . . . .
H12 H 0.163643 0.576164 0.093012 0.048 Uiso 1 1 calc R U . . .
C13 C 0.3465(3) 0.4486(2) 0.0683(2) 0.0423(10) Uani 1 1 d . . . . .
H13 H 0.327537 0.450106 0.105517 0.051 Uiso 1 1 calc R U . . .
C14 C 0.1634(3) 0.6961(2) -0.1095(3) 0.0470(11) Uani 1 1 d . . . . .
C15 C 0.4284(3) 0.3972(2) 0.0181(2) 0.0416(10) Uani 1 1 d . . . . .
H15 H 0.464654 0.364867 0.019731 0.050 Uiso 1 1 calc R U . . .
C16 C 0.3985(3) 0.4007(2) 0.0710(2) 0.0426(10) Uani 1 1 d . . . . .
F19 F 0.4779(3) 0.6704(5) 0.2220(4) 0.087(3) Uani 0.735(16) 1 d . U P E 1
C17 C 0.0828(3) 0.4453(2) -0.1316(3) 0.0465(11) Uani 1 1 d . . . . .
C18 C 0.3445(3) 0.4646(2) 0.5589(3) 0.0469(11) Uani 1 1 d . . . . .
C19 C 0.1447(3) 0.4612(2) 0.0169(3) 0.0467(11) Uani 1 1 d . . . . .
H19 H 0.165279 0.465313 0.068064 0.056 Uiso 1 1 calc R U . . .
C20 C 0.1420(3) 0.4891(2) -0.0984(3) 0.0441(10) Uani 1 1 d . . . . .
H20 H 0.160798 0.513671 -0.127837 0.053 Uiso 1 1 calc R U . . .
F20 F 0.4685(5) 0.3087(4) 0.1316(4) 0.089(3) Uani 0.709(10) 1 d . U P D 1
C21 C 0.0842(3) 0.4178(3) -0.0166(3) 0.0520(12) Uani 1 1 d . . . . .
C22 C 0.0529(3) 0.4096(3) -0.0905(3) 0.0522(12) Uani 1 1 d . . . . .
H22 H 0.011735 0.380210 -0.112745 0.063 Uiso 1 1 calc R U . . .
C23 C 0.4323(3) 0.4376(3) -0.0961(3) 0.0513(12) Uani 1 1 d D U . . .
F21 F 0.0632(7) 0.4056(4) 0.0917(5) 0.092(3) Uani 0.665(12) 1 d . U P F 1
C24 C 0.3067(3) 0.6435(2) -0.0372(3) 0.0451(10) Uani 1 1 d . . . . .
H24 H 0.356769 0.625921 -0.012610 0.054 Uiso 1 1 calc R U . . .
C25 C 0.1496(3) 0.3717(3) 0.3151(3) 0.0544(13) Uani 1 1 d . . . . .
C26 C 0.4490(3) 0.6289(3) 0.2534(3) 0.0525(12) Uani 1 1 d D U . . .
C27 C 0.0495(3) 0.4401(3) -0.2122(3) 0.0534(12) Uani 1 1 d . . . . .
C28 C 0.2989(3) 0.7019(3) -0.0726(3) 0.0510(12) Uani 1 1 d . . . . .
C29 C 0.3021(3) 0.3822(3) 0.6766(3) 0.0545(13) Uani 1 1 d . . . . .
H29 H 0.334740 0.410658 0.712792 0.065 Uiso 1 1 calc R U . . .
C30 C 0.4475(3) 0.4035(3) 0.4637(3) 0.0508(12) Uani 1 1 d . . . . .
C31 C 0.1731(3) 0.6163(2) 0.2193(3) 0.0488(11) Uani 1 1 d . . . . .
C32 C 0.2280(3) 0.7296(3) -0.1092(3) 0.0552(13) Uani 1 1 d . . . . .
H32 H 0.222865 0.769907 -0.133252 0.066 Uiso 1 1 calc R U . . .
C33 C 0.2592(3) 0.3046(2) 0.5905(3) 0.0508(12) Uani 1 1 d . . . . .
H33 H 0.258228 0.271332 0.557693 0.061 Uiso 1 1 calc R U . . .
C34 C 0.4221(3) 0.3530(3) 0.1317(3) 0.0557(13) Uani 1 1 d D U . . .
F22 F 0.4162(6) 0.6969(4) -0.0925(10) 0.114(4) Uani 0.68(2) 1 d . U P B 1
C35 C 0.0803(3) 0.5123(3) 0.5899(3) 0.0593(14) Uani 1 1 d . . . . .
C36 C 0.2719(3) 0.4871(2) 0.3414(3) 0.0548(13) Uani 1 1 d . . . . .
H36 H 0.232167 0.495576 0.357832 0.066 Uiso 1 1 calc R U . . .
C37 C 0.1623(3) 0.4427(3) 0.4743(3) 0.0532(12) Uani 1 1 d . . . . .
C38 C 0.1941(3) 0.3313(3) 0.5979(3) 0.0524(12) Uani 1 1 d . . . . .
H38 H 0.142100 0.318633 0.571798 0.063 Uiso 1 1 calc R U . . .
C39 C 0.2200(3) 0.3796(3) 0.6506(3) 0.0565(13) Uani 1 1 d . . . . .
H39 H 0.188588 0.406109 0.666316 0.068 Uiso 1 1 calc R U . . .
C40 C 0.0847(3) 0.7247(3) -0.1476(3) 0.0592(14) Uani 1 1 d . . . . .
F23 F 0.0872(7) 0.3228(4) 0.0499(6) 0.100(3) Uani 0.665(12) 1 d . U P F 1
B1 B 0.2519(3) 0.5436(3) 0.0114(3) 0.0403(11) Uani 1 1 d . . . . .
C41 C 0.0537(4) 0.3795(3) 0.0299(4) 0.0755(17) Uani 1 1 d D U . . .
C42 C 0.3261(3) 0.3354(3) 0.6396(3) 0.0533(12) Uani 1 1 d . . . . .
H42 H 0.377638 0.326162 0.646337 0.064 Uiso 1 1 calc R U . . .
F24 F -0.0211(4) 0.3643(6) -0.0042(5) 0.112(3) Uani 0.665(12) 1 d . U P F 1
C43 C 0.2631(4) 0.4532(3) 0.2766(3) 0.0641(15) Uani 1 1 d . . . . .
H43 H 0.216705 0.435626 0.242061 0.077 Uiso 1 1 calc R U . . .
C44 C 0.4000(3) 0.3274(3) 0.3410(3) 0.0585(13) Uani 1 1 d . . . . .
C45 C 0.3705(4) 0.7349(3) -0.0711(4) 0.0749(18) Uani 1 1 d D U . . .
C46 C 0.3490(3) 0.5057(3) 0.3763(4) 0.0622(15) Uani 1 1 d . . . . .
H46 H 0.370454 0.529348 0.420280 0.075 Uiso 1 1 calc R U . . .
C47 C 0.1651(3) 0.2658(3) 0.4074(3) 0.0615(14) Uani 1 1 d . . . . .
C48 C 0.1601(4) 0.2720(3) 0.2231(3) 0.0717(17) Uani 1 1 d . . . . .
H48 H 0.126030 0.302231 0.190550 0.086 Uiso 1 1 calc R U . . .
C49 C 0.1385(4) 0.2233(3) 0.2629(4) 0.0736(18) Uani 1 1 d . . . . .
H49 H 0.088221 0.215672 0.260950 0.088 Uiso 1 1 calc R U . . .
C50 C 0.2405(4) 0.2676(3) 0.2405(3) 0.0708(16) Uani 1 1 d . . . . .
H50 H 0.269810 0.293824 0.222113 0.085 Uiso 1 1 calc R U . . .
C51 C 0.3353(5) 0.4509(3) 0.2741(4) 0.080(2) Uani 1 1 d . . . . .
H51 H 0.346757 0.430684 0.237115 0.096 Uiso 1 1 calc R U . . .
C52 C 0.3892(4) 0.4834(3) 0.3351(4) 0.078(2) Uani 1 1 d . . . . .
H52 H 0.442472 0.488974 0.346102 0.093 Uiso 1 1 calc R U . . .
C53 C 0.2683(4) 0.2160(3) 0.2912(4) 0.0734(18) Uani 1 1 d . . . . .
H53 H 0.320280 0.201977 0.312322 0.088 Uiso 1 1 calc R U . . .
C54 C 0.3938(10) 0.5774(6) 0.6996(10) 0.079(3) Uani 0.6960(14) 1 d . U P A 1
C55 C 0.2066(4) 0.1885(3) 0.3056(4) 0.0736(18) Uani 1 1 d . . . . .
H55 H 0.210223 0.153734 0.337560 0.088 Uiso 1 1 calc R U . . .
O8 O 0.2981(7) 0.7171(4) 0.7628(5) 0.130(4) Uani 0.6960(14) 1 d . . P A 1
O9 O 0.4462(5) 0.5478(5) 0.7281(7) 0.141(4) Uani 0.6960(14) 1 d . . P A 1
C56 C 0.0130(4) 0.6458(4) 0.5651(4) 0.081(3) Uani 0.6960(14) 1 d G . P A 1
H56 H -0.031067 0.626664 0.528900 0.098 Uiso 0.6960(14) 1 calc R U P A 1
C57 C 0.0416(5) 0.6329(5) 0.6405(5) 0.086(6) Uani 0.6960(14) 1 d G . P A 1
H57 H 0.019984 0.603609 0.663641 0.103 Uiso 0.6960(14) 1 calc R U P A 1
C58 C 0.1082(5) 0.6714(5) 0.6753(4) 0.093(4) Uani 0.6960(14) 1 d G . P A 1
H58 H 0.138969 0.672406 0.725787 0.112 Uiso 0.6960(14) 1 calc R U P A 1
C59 C 0.1208(5) 0.7081(3) 0.6214(7) 0.104(5) Uani 0.6960(14) 1 d G . P A 1
H59 H 0.161455 0.737981 0.629455 0.125 Uiso 0.6960(14) 1 calc R U P A 1
C60 C 0.0620(6) 0.6923(4) 0.5533(5) 0.100(4) Uani 0.6960(14) 1 d G . P A 1
H60 H 0.056367 0.709711 0.507772 0.120 Uiso 0.6960(14) 1 calc R U P A 1
C61 C 0.2976(7) 0.6816(6) 0.7190(7) 0.097(4) Uani 0.6960(14) 1 d . . P A 1
C62 C 0.2546(4) 0.6934(4) 0.5327(4) 0.085(3) Uani 0.6960(14) 1 d G . P A 1
H62 H 0.201475 0.701208 0.505218 0.102 Uiso 0.6960(14) 1 calc R U P A 1
C63 C 0.2985(5) 0.6419(4) 0.5221(4) 0.084(6) Uani 0.6960(14) 1 d G . P A 1
H63 H 0.279857 0.609070 0.486312 0.100 Uiso 0.6960(14) 1 calc R U P A 1
C64 C 0.3751(4) 0.6479(3) 0.5743(5) 0.100(4) Uani 0.6960(14) 1 d G . P A 1
H64 H 0.416749 0.619852 0.579674 0.121 Uiso 0.6960(14) 1 calc R U P A 1
C65 C 0.3786(4) 0.7032(4) 0.6172(5) 0.097(4) Uani 0.6960(14) 1 d G . P A 1
H65 H 0.422971 0.718654 0.656281 0.117 Uiso 0.6960(14) 1 calc R U P A 1
C66 C 0.3041(5) 0.7313(3) 0.5915(5) 0.085(3) Uani 0.6960(14) 1 d G . P A 1
H66 H 0.289925 0.768935 0.610264 0.103 Uiso 0.6960(14) 1 calc R U P A 1
C67 C 0.1237(14) 0.5896(8) 0.4955(8) 0.072(5) Uani 0.6960(14) 1 d D U P A 1
O10 O 0.1163(4) 0.5949(3) 0.4349(3) 0.0798(19) Uani 0.6960(14) 1 d D . P A 1
Mo6 Mo 0.14741(8) 0.58581(7) 0.64032(11) 0.0432(4) Uani 0.3040(14) 1 d D . P A 2
Sb3 Sb 0.13338(14) 0.60666(10) 0.49982(10) 0.0454(4) Uani 0.3040(14) 1 d . U P A 2
O11 O 0.2586(7) 0.4981(6) 0.7630(6) 0.055(3) Uani 0.3040(14) 1 d D . P A 2
O12 O 0.2060(8) 0.7677(6) 0.5649(7) 0.064(3) Uani 0.3040(14) 1 d . . P A 2
C68 C 0.2342(11) 0.7170(9) 0.5784(10) 0.054(4) Uani 0.3040(14) 1 d . . P A 2
C69 C 0.2250(12) 0.5283(11) 0.7100(10) 0.055(4) Uani 0.3040(14) 1 d D U P A 2
C70 C 0.0420(11) 0.6401(11) 0.6392(10) 0.064(8) Uani 0.3040(14) 1 d D U P A 2
H70 H -0.007408 0.629243 0.603996 0.077 Uiso 0.3040(14) 1 calc R U P A 2
C71 C 0.0913(10) 0.6881(8) 0.6319(9) 0.056(4) Uani 0.3040(14) 1 d D U P A 2
H71 H 0.080891 0.715483 0.591171 0.068 Uiso 0.3040(14) 1 calc R U P A 2
C72 C 0.1589(9) 0.6883(8) 0.6959(8) 0.060(4) Uani 0.3040(14) 1 d D U P A 2
H72 H 0.201848 0.716104 0.705999 0.072 Uiso 0.3040(14) 1 calc R U P A 2
C73 C 0.1518(10) 0.6398(8) 0.7423(8) 0.065(4) Uani 0.3040(14) 1 d D U P A 2
H73 H 0.189494 0.628727 0.788573 0.078 Uiso 0.3040(14) 1 calc R U P A 2
C74 C 0.0789(10) 0.6109(9) 0.7079(10) 0.072(4) Uani 0.3040(14) 1 d D U P A 2
H74 H 0.058258 0.577682 0.727425 0.086 Uiso 0.3040(14) 1 calc R U P A 2
C75 C 0.385(2) 0.5796(9) 0.6960(17) 0.071(4) Uani 0.3040(14) 1 d D U P A 2
H75 H 0.384624 0.533896 0.699823 0.085 Uiso 0.3040(14) 1 calc R U P A 2
C76 C 0.4145(9) 0.6155(8) 0.6524(9) 0.060(4) Uani 0.3040(14) 1 d D U P A 2
H76 H 0.437835 0.597923 0.622416 0.072 Uiso 0.3040(14) 1 calc R U P A 2
C77 C 0.4028(10) 0.6824(7) 0.6613(9) 0.058(4) Uani 0.3040(14) 1 d D U P A 2
H77 H 0.417610 0.717243 0.638886 0.069 Uiso 0.3040(14) 1 calc R U P A 2
C78 C 0.3651(9) 0.6877(7) 0.7096(8) 0.056(4) Uani 0.3040(14) 1 d D U P A 2
H78 H 0.348329 0.726507 0.723900 0.067 Uiso 0.3040(14) 1 calc R U P A 2
C79 C 0.3568(10) 0.6243(8) 0.7327(8) 0.058(4) Uani 0.3040(14) 1 d D U P A 2
H79 H 0.335842 0.613766 0.767146 0.069 Uiso 0.3040(14) 1 calc R U P A 2
O13 O 0.3070(8) 0.6173(7) 0.4623(7) 0.065(3) Uani 0.3040(14) 1 d D . P A 2
C80 C 0.2945(14) 0.6224(12) 0.5149(12) 0.052(6) Uani 0.3040(14) 1 d D . P A 2
Mo7 Mo 0.28678(15) 0.63148(12) 0.60769(11) 0.0415(4) Uani 0.3040(14) 1 d . . P A 2
F25 F 0.4071(11) 0.3688(10) 0.1858(9) 0.075(6) Uani 0.291(10) 1 d D U P D 2
F26 F 0.4167(11) 0.2945(6) 0.1089(7) 0.082(6) Uani 0.291(10) 1 d D U P D 2
F27 F 0.5064(6) 0.3548(8) 0.1656(7) 0.078(4) Uani 0.291(10) 1 d D U P D 2
P3 P 0.2213(5) 0.5265(4) 0.5766(3) 0.0378(13) Uani 0.3040(14) 1 d . . P A 2
F28 F 0.5003(8) 0.6055(16) 0.2331(11) 0.088(7) Uani 0.265(16) 1 d D U P E 2
F29 F 0.4587(11) 0.6947(6) 0.2596(15) 0.088(7) Uani 0.265(16) 1 d D U P E 2
F30 F 0.4726(14) 0.6150(12) 0.3228(9) 0.084(8) Uani 0.265(16) 1 d D U P E 2
F31 F 0.4316(16) 0.3729(8) -0.1176(14) 0.063(5) Uani 0.134(7) 1 d D U P C 2
F32 F 0.3979(16) 0.4702(13) -0.1546(10) 0.066(5) Uani 0.134(7) 1 d D U P C 2
F33 F 0.5065(10) 0.4475(16) -0.0700(17) 0.064(5) Uani 0.134(7) 1 d D U P C 2
F34 F 0.3779(17) 0.7117(13) -0.1322(13) 0.110(8) Uani 0.32(2) 1 d D U P B 2
F35 F 0.4294(10) 0.7254(10) -0.0115(11) 0.084(6) Uani 0.32(2) 1 d D U P B 2
F36 F 0.3514(17) 0.7969(8) -0.0901(15) 0.065(6) Uani 0.32(2) 1 d D U P B 2
F21A F 0.0142(12) 0.4182(7) 0.0539(12) 0.097(4) Uani 0.335(12) 1 d D U P F 2
F24A F 0.0126(12) 0.3300(8) -0.0059(9) 0.094(4) Uani 0.335(12) 1 d D U P F 2
F23A F 0.1112(9) 0.3512(11) 0.0823(11) 0.119(5) Uani 0.335(12) 1 d D U P F 2

loop_
_atom_site_aniso_label
_atom_site_aniso_U_11
_atom_site_aniso_U_22
_atom_site_aniso_U_33
_atom_site_aniso_U_23
_atom_site_aniso_U_13
_atom_site_aniso_U_12
Sb1 0.04845(17) 0.03718(16) 0.05289(18) 0.00814(13) 0.01991(14) 0.00742(13)
Mo1 0.0474(2) 0.03355(19) 0.0488(2) 0.00110(15) 0.02531(16) -0.00253(15)
Mo2 0.0510(2) 0.0395(2) 0.0511(2) 0.00871(16) 0.02785(18) 0.00451(16)
Mo3 0.0472(2) 0.0379(2) 0.0480(2) -0.00180(16) 0.01520(16) 0.00349(16)
Mo4 0.0691(6) 0.0461(5) 0.0752(7) -0.0198(6) 0.0431(7) -0.0174(4)
Sb2 0.0836(4) 0.0652(4) 0.0418(3) -0.0114(3) 0.0224(3) -0.0141(3)
Mo5 0.0572(4) 0.0465(4) 0.0576(5) -0.0070(3) 0.0321(3) 0.0007(3)
P1 0.0433(6) 0.0348(6) 0.0468(6) 0.0015(5) 0.0212(5) -0.0010(5)
P2 0.0485(16) 0.0398(12) 0.0429(16) -0.0065(15) 0.0202(14) -0.0064(11)
F1 0.0591(17) 0.0436(15) 0.0731(19) -0.0001(14) 0.0424(15) -0.0030(13)
F2 0.0625(18) 0.069(2) 0.0604(18) -0.0064(16) 0.0297(15) -0.0052(16)
F3 0.0677(19) 0.0454(17) 0.100(3) 0.0167(17) 0.0515(19) 0.0174(15)
F4 0.0692(19) 0.071(2) 0.0669(19) -0.0177(16) 0.0420(17) -0.0006(16)
F5 0.0658(19) 0.064(2) 0.077(2) -0.0250(17) 0.0299(17) -0.0146(16)
F6 0.081(2) 0.064(2) 0.0571(18) -0.0025(16) 0.0100(16) 0.0237(18)
F7 0.064(4) 0.071(4) 0.078(6) 0.030(4) 0.045(4) 0.000(3)
F8 0.079(3) 0.099(3) 0.0386(19) -0.025(2) 0.0288(19) -0.034(2)
F9 0.105(3) 0.064(3) 0.080(3) -0.009(2) 0.068(3) -0.021(2)
O1 0.056(2) 0.047(2) 0.084(3) -0.0130(19) 0.038(2) -0.0106(17)
O2 0.049(2) 0.060(2) 0.082(3) -0.002(2) 0.023(2) -0.0068(18)
O3 0.063(2) 0.057(2) 0.069(2) -0.005(2) 0.021(2) -0.009(2)
F10 0.063(3) 0.135(5) 0.061(2) 0.012(3) 0.037(2) 0.032(3)
F11 0.073(2) 0.097(3) 0.144(4) 0.080(3) 0.037(3) 0.027(2)
F12 0.116(6) 0.065(3) 0.044(3) 0.003(2) 0.017(4) 0.005(5)
F13 0.069(2) 0.151(4) 0.087(3) 0.004(3) 0.026(2) 0.036(3)
O4 0.077(3) 0.064(3) 0.079(3) 0.004(2) 0.018(2) 0.017(2)
F14 0.068(2) 0.066(2) 0.131(4) 0.003(2) -0.026(2) 0.004(2)
O5 0.090(3) 0.069(3) 0.082(3) 0.009(2) 0.053(3) 0.024(2)
O6 0.061(2) 0.071(3) 0.086(3) -0.008(2) 0.010(2) 0.018(2)
C1 0.042(2) 0.042(2) 0.040(2) -0.0011(19) 0.0165(19) -0.0039(19)
O7 0.081(3) 0.088(3) 0.096(3) -0.007(3) 0.043(3) -0.034(3)
F15 0.063(6) 0.121(10) 0.134(7) 0.065(6) 0.010(5) -0.030(6)
F16 0.062(4) 0.173(10) 0.067(5) -0.052(5) 0.028(4) -0.025(6)
C2 0.048(2) 0.033(2) 0.051(3) 0.0051(19) 0.026(2) 0.0041(19)
C3 0.045(2) 0.039(2) 0.047(2) 0.0042(19) 0.025(2) -0.0002(19)
C4 0.035(2) 0.045(2) 0.039(2) -0.0008(19) 0.0161(18) -0.0006(18)
C5 0.055(3) 0.031(2) 0.047(2) -0.0001(19) 0.022(2) 0.001(2)
C6 0.035(2) 0.052(3) 0.036(2) -0.011(2) 0.0164(17) -0.0055(19)
F17 0.047(3) 0.067(4) 0.107(5) 0.007(3) 0.012(3) -0.001(2)
C7 0.046(2) 0.042(2) 0.039(2) 0.0016(19) 0.0187(19) -0.0035(19)
F18 0.087(4) 0.067(4) 0.090(4) 0.031(3) 0.025(3) -0.017(3)
C8 0.041(2) 0.035(2) 0.045(2) 0.0061(19) 0.0212(19) 0.0022(18)
C9 0.040(2) 0.042(2) 0.035(2) 0.0008(18) 0.0134(17) -0.0046(19)
C10 0.044(2) 0.034(2) 0.050(3) 0.0044(19) 0.021(2) -0.0024(19)
C11 0.039(2) 0.040(2) 0.047(2) 0.0056(19) 0.0195(19) 0.0047(19)
C12 0.039(2) 0.039(2) 0.045(2) 0.0063(19) 0.0203(19) 0.0042(18)
C13 0.048(2) 0.043(3) 0.040(2) -0.0016(19) 0.022(2) -0.001(2)
C14 0.052(3) 0.041(3) 0.044(2) 0.006(2) 0.014(2) 0.001(2)
C15 0.039(2) 0.042(2) 0.043(2) -0.0090(19) 0.0150(19) -0.0007(19)
C16 0.049(2) 0.042(3) 0.036(2) -0.0013(19) 0.0160(19) 0.001(2)
F19 0.064(3) 0.092(6) 0.090(5) 0.034(4) 0.015(3) -0.033(3)
C17 0.045(2) 0.039(2) 0.057(3) 0.002(2) 0.021(2) 0.008(2)
C18 0.053(3) 0.036(2) 0.055(3) -0.001(2) 0.025(2) 0.001(2)
C19 0.047(3) 0.044(3) 0.051(3) 0.006(2) 0.022(2) 0.004(2)
C20 0.047(2) 0.034(2) 0.053(3) 0.005(2) 0.022(2) 0.0040(19)
F20 0.124(6) 0.085(5) 0.075(5) 0.032(4) 0.059(5) 0.061(5)
C21 0.054(3) 0.042(3) 0.067(3) 0.009(2) 0.032(3) 0.000(2)
C22 0.047(3) 0.042(3) 0.067(3) 0.000(2) 0.022(2) -0.002(2)
C23 0.047(2) 0.067(3) 0.045(2) -0.011(2) 0.024(2) -0.007(2)
F21 0.144(7) 0.077(4) 0.090(5) -0.005(4) 0.081(5) -0.036(5)
C24 0.045(2) 0.048(3) 0.047(2) 0.004(2) 0.023(2) 0.000(2)
C25 0.043(3) 0.068(4) 0.043(2) -0.006(2) 0.007(2) 0.017(3)
C26 0.050(3) 0.056(3) 0.054(3) 0.000(2) 0.023(2) -0.004(2)
C27 0.051(3) 0.047(3) 0.061(3) -0.011(2) 0.021(2) 0.001(2)
C28 0.054(3) 0.051(3) 0.054(3) 0.004(2) 0.028(2) -0.004(2)
C29 0.074(3) 0.047(3) 0.041(2) 0.005(2) 0.021(2) -0.002(3)
C30 0.050(3) 0.046(3) 0.066(3) 0.006(2) 0.033(3) 0.001(2)
C31 0.057(3) 0.038(2) 0.060(3) 0.000(2) 0.033(2) 0.004(2)
C32 0.067(3) 0.047(3) 0.055(3) 0.012(2) 0.027(3) 0.000(2)
C33 0.072(3) 0.035(2) 0.049(3) 0.007(2) 0.028(2) -0.006(2)
C34 0.077(3) 0.042(3) 0.048(3) 0.003(2) 0.025(3) 0.017(3)
F22 0.067(5) 0.085(5) 0.220(11) 0.048(6) 0.088(6) 0.027(4)
C35 0.049(3) 0.056(3) 0.073(4) -0.010(3) 0.024(3) -0.001(3)
C36 0.070(3) 0.039(3) 0.061(3) 0.012(2) 0.033(3) 0.007(2)
C37 0.053(3) 0.044(3) 0.067(3) 0.001(2) 0.029(3) 0.006(2)
C38 0.060(3) 0.044(3) 0.056(3) 0.010(2) 0.025(2) -0.007(2)
C39 0.073(4) 0.051(3) 0.059(3) 0.010(2) 0.041(3) 0.000(3)
C40 0.056(3) 0.049(3) 0.067(3) 0.013(3) 0.019(3) 0.006(2)
F23 0.152(7) 0.066(4) 0.107(6) 0.034(4) 0.078(5) 0.010(4)
B1 0.042(3) 0.039(3) 0.045(3) 0.002(2) 0.022(2) 0.001(2)
C41 0.087(4) 0.067(4) 0.084(4) 0.011(3) 0.047(3) -0.020(3)
C42 0.062(3) 0.043(3) 0.054(3) 0.010(2) 0.022(2) 0.000(2)
F24 0.070(4) 0.148(8) 0.121(5) 0.046(5) 0.040(4) -0.031(4)
C43 0.088(4) 0.049(3) 0.050(3) 0.015(2) 0.023(3) 0.013(3)
C44 0.065(3) 0.056(3) 0.064(3) 0.011(3) 0.036(3) 0.010(3)
C45 0.080(4) 0.063(4) 0.105(5) 0.013(4) 0.060(4) -0.007(3)
C46 0.068(3) 0.041(3) 0.076(4) 0.018(3) 0.027(3) -0.001(3)
C47 0.060(3) 0.055(3) 0.068(4) -0.005(3) 0.024(3) -0.007(3)
C48 0.085(4) 0.063(4) 0.054(3) -0.009(3) 0.013(3) 0.008(3)
C49 0.075(4) 0.059(4) 0.065(4) -0.015(3) 0.005(3) -0.001(3)
C50 0.076(4) 0.067(4) 0.061(3) -0.008(3) 0.018(3) 0.009(3)
C51 0.128(6) 0.066(4) 0.077(4) 0.040(4) 0.073(5) 0.037(4)
C52 0.075(4) 0.071(4) 0.100(5) 0.043(4) 0.048(4) 0.008(3)
C53 0.083(4) 0.054(4) 0.075(4) -0.020(3) 0.022(3) 0.012(3)
C54 0.055(6) 0.067(5) 0.099(6) -0.020(5) 0.012(5) -0.016(4)
C55 0.083(4) 0.041(3) 0.078(4) -0.017(3) 0.012(3) -0.001(3)
O8 0.199(10) 0.096(6) 0.129(7) -0.073(6) 0.102(7) -0.073(6)
O9 0.074(5) 0.103(7) 0.187(10) -0.029(7) -0.010(6) 0.001(5)
C56 0.082(7) 0.072(7) 0.102(8) 0.008(6) 0.051(6) 0.023(5)
C57 0.061(7) 0.088(11) 0.131(14) -0.043(10) 0.062(8) -0.005(7)
C58 0.101(9) 0.093(10) 0.109(10) -0.051(9) 0.068(9) -0.014(8)
C59 0.135(12) 0.047(6) 0.174(15) -0.035(7) 0.107(12) -0.014(6)
C60 0.129(10) 0.053(6) 0.151(12) 0.023(7) 0.092(10) 0.044(6)
C61 0.119(9) 0.091(8) 0.096(8) -0.042(7) 0.057(7) -0.056(7)
C62 0.118(9) 0.057(6) 0.106(8) 0.003(6) 0.072(7) -0.014(6)
C63 0.127(11) 0.046(9) 0.122(11) -0.022(6) 0.096(10) -0.033(7)
C64 0.116(9) 0.058(6) 0.180(13) -0.045(7) 0.115(10) -0.033(6)
C65 0.093(9) 0.070(7) 0.159(13) -0.050(8) 0.082(9) -0.039(6)
C66 0.114(8) 0.041(5) 0.140(10) -0.015(5) 0.091(8) -0.022(5)
C67 0.086(8) 0.051(9) 0.071(7) 0.000(5) 0.021(5) -0.003(6)
O10 0.114(5) 0.074(4) 0.052(3) 0.007(3) 0.033(4) -0.003(4)
Mo6 0.0465(7) 0.0363(7) 0.0507(10) -0.0068(6) 0.0233(7) -0.0039(5)
Sb3 0.0524(8) 0.0344(10) 0.0444(7) 0.0019(5) 0.0137(6) 0.0014(7)
O11 0.064(7) 0.053(7) 0.044(6) 0.011(5) 0.016(5) 0.008(6)
O12 0.094(10) 0.037(6) 0.070(8) 0.012(6) 0.042(7) 0.003(6)
C68 0.072(11) 0.047(10) 0.050(9) -0.012(8) 0.031(9) -0.011(9)
C69 0.056(4) 0.056(4) 0.055(4) -0.0014(10) 0.0234(19) 0.0000(10)
C70 0.089(14) 0.042(11) 0.077(13) -0.022(10) 0.050(10) -0.012(11)
C71 0.072(10) 0.030(8) 0.078(10) -0.017(8) 0.042(8) 0.002(7)
C72 0.077(10) 0.046(9) 0.070(9) -0.011(7) 0.042(8) -0.003(8)
C73 0.100(10) 0.056(9) 0.062(8) -0.014(7) 0.056(8) -0.004(8)
C74 0.090(10) 0.067(11) 0.087(12) -0.006(8) 0.065(9) -0.001(8)
C75 0.056(8) 0.061(7) 0.090(8) -0.012(6) 0.022(7) -0.015(7)
C76 0.045(8) 0.064(8) 0.064(9) -0.022(7) 0.013(7) -0.013(7)
C77 0.054(9) 0.058(8) 0.058(9) -0.015(7) 0.019(7) -0.018(8)
C78 0.055(9) 0.057(7) 0.055(9) -0.013(7) 0.020(7) -0.018(7)
C79 0.053(9) 0.061(8) 0.050(8) -0.004(7) 0.011(6) -0.018(7)
O13 0.089(9) 0.055(8) 0.058(7) -0.007(6) 0.038(7) 0.008(7)
C80 0.061(12) 0.015(10) 0.076(14) -0.001(8) 0.021(10) -0.008(7)
Mo7 0.0573(10) 0.0301(7) 0.0436(10) -0.0019(9) 0.0269(10) 0.0008(6)
F25 0.103(12) 0.084(12) 0.066(9) 0.041(8) 0.064(9) 0.057(10)
F26 0.125(13) 0.041(6) 0.047(6) 0.002(5) -0.002(8) -0.014(8)
F27 0.075(8) 0.088(10) 0.054(7) 0.016(7) 0.007(6) 0.029(7)
P3 0.050(4) 0.035(2) 0.032(3) -0.004(3) 0.020(3) 0.000(2)
F28 0.044(7) 0.155(18) 0.070(10) -0.055(11) 0.028(7) -0.019(10)
F29 0.063(9) 0.054(8) 0.111(14) -0.001(9) -0.006(9) -0.022(7)
F30 0.056(10) 0.111(14) 0.054(9) 0.044(10) -0.010(7) -0.027(10)
F31 0.078(10) 0.083(10) 0.052(9) -0.011(8) 0.051(7) -0.003(9)
F32 0.083(10) 0.077(10) 0.050(9) -0.009(9) 0.040(8) 0.014(9)
F33 0.047(8) 0.094(11) 0.067(9) -0.014(10) 0.040(7) -0.030(9)
F34 0.113(14) 0.130(15) 0.139(15) -0.054(11) 0.104(12) -0.057(11)
F35 0.029(6) 0.059(10) 0.159(14) 0.043(9) 0.034(7) -0.001(6)
F36 0.078(12) 0.073(9) 0.060(8) 0.001(7) 0.044(7) -0.034(8)
F21A 0.116(9) 0.102(8) 0.118(9) 0.014(7) 0.094(7) 0.000(7)
F24A 0.110(9) 0.077(8) 0.113(8) 0.001(7) 0.064(7) -0.047(7)
F23A 0.133(9) 0.104(9) 0.112(9) 0.049(8) 0.041(8) -0.042(8)

loop_
_atom_type_symbol
_atom_type_description
_atom_type_scat_dispersion_real
_atom_type_scat_dispersion_imag
_atom_type_scat_source
C C 0.0181 0.0091 'International Tables Vol C Tables 4.2.6.8 and 6.1.1.4'
H H 0.0000 0.0000 'International Tables Vol C Tables 4.2.6.8 and 6.1.1.4'
B B 0.0090 0.0039 'International Tables Vol C Tables 4.2.6.8 and 6.1.1.4'
F F 0.0727 0.0534 'International Tables Vol C Tables 4.2.6.8 and 6.1.1.4'
Mo Mo -0.0483 2.7339 'International Tables Vol C Tables 4.2.6.8 and 6.1.1.4'
O O 0.0492 0.0322 'International Tables Vol C Tables 4.2.6.8 and 6.1.1.4'
P P 0.2955 0.4335 'International Tables Vol C Tables 4.2.6.8 and 6.1.1.4'
Sb Sb -0.0562 5.8946 'International Tables Vol C Tables 4.2.6.8 and 6.1.1.4'

loop_
_exptl_crystal_face_index_h
_exptl_crystal_face_index_k
_exptl_crystal_face_index_l
_exptl_crystal_face_perp_dist
-2 9 9 0.0461
-11 4 9 0.0687
12 2 -4 0.0785
2 -9 -9 0.0562
-10 -7 8 0.0569
1 13 -4 0.0435
-8 10 3 0.0663
8 -10 -3 0.0683
2 -13 2 0.0497
8 -6 4 0.0598
-2 6 -10 0.0168
0 -6 11 0.0424
6 -6 6 0.0546
12 -3 -3 0.0752
1 2 11 0.0465
-3 -2 -10 0.0392
-11 0 0 0.0664
3 11 5 0.0591
-9 -9 0 0.0552
-6 -11 6 0.0457
-9 -4 11 0.0490
-2 -8 10 0.0412
7 -8 3 0.0571
2 -5 -12 0.0515
-3 -13 -1 0.0509

loop_
_geom_angle_atom_site_label_1
_geom_angle_atom_site_label_2
_geom_angle_atom_site_label_3
_geom_angle
_geom_angle_site_symmetry_1
_geom_angle_site_symmetry_3
_geom_angle_publ_flag
Mo3 Sb1 Mo2 66.306(14) . . ?
P1 Sb1 Mo2 54.55(3) . . ?
P1 Sb1 Mo3 58.01(3) . . ?
P1 Mo1 P2 138.25(8) . . ?
C18 Mo1 P1 76.95(15) . . ?
C18 Mo1 P2 75.93(16) . . ?
C18 Mo1 C29 99.6(2) . . ?
C18 Mo1 C33 125.1(2) . . ?
C18 Mo1 C37 108.6(2) . . ?
C18 Mo1 C38 154.8(2) . . ?
C18 Mo1 C39 132.0(2) . . ?
C18 Mo1 C42 96.6(2) . . ?
C18 Mo1 P3 77.0(2) . . ?
C29 Mo1 P1 129.66(15) . . ?
C29 Mo1 P2 85.99(16) . . ?
C29 Mo1 C33 58.29(19) . . ?
C29 Mo1 C38 58.54(19) . . ?
C29 Mo1 C39 36.0(2) . . ?
C29 Mo1 C42 35.34(19) . . ?
C29 Mo1 P3 97.42(19) . . ?
C33 Mo1 P1 82.43(13) . . ?
C33 Mo1 P2 139.32(15) . . ?
C33 Mo1 C38 34.60(18) . . ?
C33 Mo1 P3 147.3(2) . . ?
C37 Mo1 P1 78.42(16) . . ?
C37 Mo1 P2 80.92(17) . . ?
C37 Mo1 C29 144.7(2) . . ?
C37 Mo1 C33 116.2(2) . . ?
C37 Mo1 C38 96.4(2) . . ?
C37 Mo1 C39 109.2(2) . . ?
C37 Mo1 C42 151.2(2) . . ?
C37 Mo1 P3 69.7(2) . . ?
C38 Mo1 P1 106.26(14) . . ?
C38 Mo1 P2 111.84(16) . . ?
C38 Mo1 P3 115.7(2) . . ?
C39 Mo1 P1 139.18(15) . . ?
C39 Mo1 P2 82.02(17) . . ?
C39 Mo1 C33 57.83(19) . . ?
C39 Mo1 C38 34.50(19) . . ?
C39 Mo1 P3 89.5(2) . . ?
C42 Mo1 P1 94.49(14) . . ?
C42 Mo1 P2 119.61(15) . . ?
C42 Mo1 C33 35.09(19) . . ?
C42 Mo1 C38 58.42(19) . . ?
C42 Mo1 C39 59.1(2) . . ?
C42 Mo1 P3 131.42(19) . . ?
P3 Mo1 P1 129.08(15) . . ?
Sb1 Mo2 Mo3 55.529(12) . . ?
P1 Mo2 Sb1 53.19(3) . . ?
P1 Mo2 Mo3 53.01(3) . . ?
C30 Mo2 Sb1 74.89(15) . . ?
C30 Mo2 Mo3 129.53(15) . . ?
C30 Mo2 P1 91.41(15) . . ?
C30 Mo2 C36 116.2(2) . . ?
C30 Mo2 C43 141.4(2) . . ?
C30 Mo2 C46 84.6(2) . . ?
C30 Mo2 C51 117.6(3) . . ?
C30 Mo2 C52 84.7(3) . . ?
C36 Mo2 Sb1 140.31(13) . . ?
C36 Mo2 Mo3 98.58(14) . . ?
C36 Mo2 P1 87.52(13) . . ?
C36 Mo2 C43 35.3(2) . . ?
C43 Mo2 Sb1 143.14(17) . . ?
C43 Mo2 Mo3 87.62(17) . . ?
C43 Mo2 P1 107.39(16) . . ?
C44 Mo2 Sb1 71.51(16) . . ?
C44 Mo2 Mo3 85.36(18) . . ?
C44 Mo2 P1 122.62(16) . . ?
C44 Mo2 C30 87.7(2) . . ?
C44 Mo2 C36 142.2(2) . . ?
C44 Mo2 C43 108.2(2) . . ?
C44 Mo2 C46 133.5(2) . . ?
C44 Mo2 C51 85.3(2) . . ?
C44 Mo2 C52 98.0(3) . . ?
C46 Mo2 Sb1 147.44(16) . . ?
C46 Mo2 Mo3 132.85(15) . . ?
C46 Mo2 P1 103.41(16) . . ?
C46 Mo2 C36 35.0(2) . . ?
C46 Mo2 C43 58.7(2) . . ?
C46 Mo2 C51 58.9(3) . . ?
C51 Mo2 Sb1 153.61(19) . . ?
C51 Mo2 Mo3 111.5(2) . . ?
C51 Mo2 P1 141.66(19) . . ?
C51 Mo2 C36 58.1(2) . . ?
C51 Mo2 C43 34.5(2) . . ?
C52 Mo2 Sb1 157.21(18) . . ?
C52 Mo2 Mo3 145.8(2) . . ?
C52 Mo2 P1 139.0(2) . . ?
C52 Mo2 C36 58.7(2) . . ?
C52 Mo2 C43 58.8(2) . . ?
C52 Mo2 C46 35.6(2) . . ?
C52 Mo2 C51 35.9(3) . . ?
Sb1 Mo3 Mo2 58.166(12) . . ?
P1 Mo3 Sb1 53.64(3) . . ?
P1 Mo3 Mo2 50.50(3) . . ?
C25 Mo3 Sb1 130.43(15) . . ?
C25 Mo3 Mo2 83.66(17) . . ?
C25 Mo3 P1 78.22(15) . . ?
C25 Mo3 C48 80.8(2) . . ?
C25 Mo3 C49 96.6(2) . . ?
C25 Mo3 C50 102.7(2) . . ?
C25 Mo3 C53 137.0(2) . . ?
C25 Mo3 C55 132.8(2) . . ?
C47 Mo3 Sb1 92.23(18) . . ?
C47 Mo3 Mo2 129.70(17) . . ?
C47 Mo3 P1 79.29(18) . . ?
C47 Mo3 C25 89.4(2) . . ?
C47 Mo3 C48 117.1(3) . . ?
C47 Mo3 C49 84.8(3) . . ?
C47 Mo3 C50 143.5(3) . . ?
C47 Mo3 C53 119.7(3) . . ?
C47 Mo3 C55 86.5(3) . . ?
C48 Mo3 Sb1 138.95(17) . . ?
C48 Mo3 Mo2 110.78(19) . . ?
C48 Mo3 P1 153.19(18) . . ?
C48 Mo3 C50 35.2(2) . . ?
C48 Mo3 C53 58.4(2) . . ?
C49 Mo3 Sb1 132.94(17) . . ?
C49 Mo3 Mo2 145.5(2) . . ?
C49 Mo3 P1 163.2(2) . . ?
C49 Mo3 C48 36.4(2) . . ?
C49 Mo3 C50 60.0(3) . . ?
C49 Mo3 C53 59.4(3) . . ?
C49 Mo3 C55 36.2(2) . . ?
C50 Mo3 Sb1 104.68(16) . . ?
C50 Mo3 Mo2 86.19(18) . . ?
C50 Mo3 P1 136.59(18) . . ?
C53 Mo3 Sb1 82.66(17) . . ?
C53 Mo3 Mo2 97.49(19) . . ?
C53 Mo3 P1 134.19(18) . . ?
C53 Mo3 C50 35.2(2) . . ?
C55 Mo3 Sb1 96.77(17) . . ?
C55 Mo3 Mo2 132.41(19) . . ?
C55 Mo3 P1 145.99(18) . . ?
C55 Mo3 C48 60.0(2) . . ?
C55 Mo3 C50 59.9(3) . . ?
C55 Mo3 C53 35.8(3) . . ?
Sb2 Mo4 Mo5 55.78(3) . . ?
P2 Mo4 Sb2 53.61(8) . . ?
P2 Mo4 Mo5 53.22(10) . . ?
C54 Mo4 Sb2 77.9(4) . . ?
C54 Mo4 Mo5 129.6(4) . . ?
C54 Mo4 P2 84.9(4) . . ?
C54 Mo4 C62 140.2(5) . . ?
C54 Mo4 C63 109.5(5) . . ?
C54 Mo4 C64 81.1(5) . . ?
C54 Mo4 C65 89.4(5) . . ?
C54 Mo4 C66 124.3(5) . . ?
C61 Mo4 Sb2 71.6(3) . . ?
C61 Mo4 Mo5 88.7(3) . . ?
C61 Mo4 P2 124.0(3) . . ?
C61 Mo4 C54 94.9(6) . . ?
C61 Mo4 C62 107.8(5) . . ?
C61 Mo4 C63 139.6(4) . . ?
C61 Mo4 C64 125.8(4) . . ?
C61 Mo4 C65 90.3(4) . . ?
C61 Mo4 C66 80.9(4) . . ?
C62 Mo4 Sb2 139.79(18) . . ?
C62 Mo4 Mo5 84.14(17) . . ?
C62 Mo4 P2 107.0(2) . . ?
C63 Mo4 Sb2 143.39(18) . . ?
C63 Mo4 Mo5 98.7(2) . . ?
C63 Mo4 P2 90.59(18) . . ?
C63 Mo4 C62 35.18(11) . . ?
C63 Mo4 C66 58.91(13) . . ?
C64 Mo4 Sb2 153.99(18) . . ?
C64 Mo4 Mo5 134.4(2) . . ?
C64 Mo4 P2 109.5(2) . . ?
C64 Mo4 C62 59.12(14) . . ?
C64 Mo4 C63 35.71(11) . . ?
C64 Mo4 C65 36.06(10) . . ?
C64 Mo4 C66 59.49(13) . . ?
C65 Mo4 Sb2 156.6(2) . . ?
C65 Mo4 Mo5 140.9(2) . . ?
C65 Mo4 P2 145.5(2) . . ?
C65 Mo4 C62 59.11(13) . . ?
C65 Mo4 C63 59.50(14) . . ?
C65 Mo4 C66 35.70(10) . . ?
C66 Mo4 Sb2 146.39(16) . . ?
C66 Mo4 Mo5 105.9(2) . . ?
C66 Mo4 P2 142.1(2) . . ?
C66 Mo4 C62 35.17(10) . . ?
Mo5 Sb2 Mo4 65.64(3) . . ?
P2 Sb2 Mo4 54.48(10) . . ?
P2 Sb2 Mo5 57.65(9) . . ?
Sb2 Mo5 Mo4 58.58(4) . . ?
P2 Mo5 Mo4 51.03(9) . . ?
P2 Mo5 Sb2 54.21(7) . . ?
C35 Mo5 Mo4 128.41(16) . . ?
C35 Mo5 Sb2 84.72(18) . . ?
C35 Mo5 P2 78.70(18) . . ?
C35 Mo5 C56 88.7(3) . . ?
C35 Mo5 C57 84.0(3) . . ?
C35 Mo5 C58 113.8(3) . . ?
C35 Mo5 C59 142.9(2) . . ?
C35 Mo5 C60 123.1(3) . . ?
C56 Mo5 Mo4 142.8(2) . . ?
C56 Mo5 Sb2 135.3(2) . . ?
C56 Mo5 P2 163.8(2) . . ?
C56 Mo5 C57 36.06(11) . . ?
C56 Mo5 C58 59.47(15) . . ?
C56 Mo5 C59 59.55(12) . . ?
C56 Mo5 C60 36.13(9) . . ?
C57 Mo5 Mo4 132.8(2) . . ?
C57 Mo5 Sb2 99.3(2) . . ?
C57 Mo5 P2 149.3(2) . . ?
C57 Mo5 C58 35.44(12) . . ?
C57 Mo5 C59 59.11(14) . . ?
C58 Mo5 Mo4 97.6(2) . . ?
C58 Mo5 Sb2 83.2(2) . . ?
C58 Mo5 P2 135.2(2) . . ?
C59 Mo5 Mo4 84.63(19) . . ?
C59 Mo5 Sb2 103.9(3) . . ?
C59 Mo5 P2 135.6(2) . . ?
C59 Mo5 C58 35.17(10) . . ?
C60 Mo5 Mo4 107.9(3) . . ?
C60 Mo5 Sb2 139.1(3) . . ?
C60 Mo5 P2 150.2(2) . . ?
C60 Mo5 C57 59.77(13) . . ?
C60 Mo5 C58 59.15(13) . . ?
C60 Mo5 C59 35.56(9) . . ?
C67 Mo5 Mo4 86.5(7) . . ?
C67 Mo5 Sb2 128.3(7) . . ?
C67 Mo5 P2 74.4(7) . . ?
C67 Mo5 C35 90.9(5) . . ?
C67 Mo5 C56 95.8(7) . . ?
C67 Mo5 C57 131.5(7) . . ?
C67 Mo5 C58 142.8(6) . . ?
C67 Mo5 C59 109.6(6) . . ?
C67 Mo5 C60 84.3(6) . . ?
Sb1 P1 Mo1 126.20(5) . . ?
Sb1 P1 Mo2 72.25(3) . . ?
Sb1 P1 Mo3 68.36(3) . . ?
Mo1 P1 Mo3 141.29(5) . . ?
Mo2 P1 Mo1 139.69(5) . . ?
Mo2 P1 Mo3 76.49(4) . . ?
Mo4 P2 Mo1 141.90(17) . . ?
Mo4 P2 Mo5 75.75(12) . . ?
Sb2 P2 Mo1 128.06(15) . . ?
Sb2 P2 Mo4 71.90(10) . . ?
Sb2 P2 Mo5 68.14(10) . . ?
Mo5 P2 Mo1 138.89(14) . . ?
C7 C1 H1 118.9 . . ?
C14 C1 H1 118.9 . . ?
C14 C1 C7 122.1(4) . . ?
C5 C2 C12 121.4(4) . . ?
C5 C2 C31 120.0(4) . . ?
C12 C2 C31 118.6(4) . . ?
C8 C3 H3 118.6 . . ?
C10 C3 H3 118.6 . . ?
C10 C3 C8 122.9(4) . . ?
C9 C4 B1 125.9(4) . . ?
C13 C4 C9 115.4(4) . . ?
C13 C4 B1 118.2(4) . . ?
C2 C5 H5 121.1 . . ?
C2 C5 C10 117.8(4) . . ?
C10 C5 H5 121.1 . . ?
C9 C6 C23 119.8(4) . . ?
C15 C6 C9 121.5(4) . . ?
C15 C6 C23 118.6(4) . . ?
C1 C7 C24 115.6(4) . . ?
C1 C7 B1 121.6(4) . . ?
C24 C7 B1 122.5(4) . . ?
C3 C8 B1 120.3(4) . . ?
C12 C8 C3 114.9(4) . . ?
C12 C8 B1 124.7(4) . . ?
C4 C9 H9 119.1 . . ?
C6 C9 C4 121.8(4) . . ?
C6 C9 H9 119.1 . . ?
C3 C10 C5 120.4(4) . . ?
C3 C10 C26 119.8(4) . . ?
C5 C10 C26 119.9(4) . . ?
C19 C11 C20 115.4(4) . . ?
C19 C11 B1 125.4(4) . . ?
C20 C11 B1 118.6(4) . . ?
C2 C12 C8 122.5(4) . . ?
C2 C12 H12 118.7 . . ?
C8 C12 H12 118.7 . . ?
C4 C13 H13 118.4 . . ?
C16 C13 C4 123.2(4) . . ?
C16 C13 H13 118.4 . . ?
C1 C14 C32 121.2(5) . . ?
C1 C14 C40 119.2(5) . . ?
C32 C14 C40 119.5(5) . . ?
C6 C15 H15 121.1 . . ?
C6 C15 C16 117.8(4) . . ?
C16 C15 H15 121.1 . . ?
C13 C16 C15 120.3(4) . . ?
C13 C16 C34 119.0(4) . . ?
C15 C16 C34 120.6(4) . . ?
C20 C17 C27 118.8(5) . . ?
C22 C17 C20 120.2(5) . . ?
C22 C17 C27 121.0(5) . . ?
O1 C18 Mo1 176.0(5) . . ?
C11 C19 H19 119.1 . . ?
C11 C19 C21 121.9(5) . . ?
C21 C19 H19 119.1 . . ?
C11 C20 H20 118.6 . . ?
C17 C20 C11 122.7(5) . . ?
C17 C20 H20 118.6 . . ?
C19 C21 C41 118.8(5) . . ?
C22 C21 C19 121.3(5) . . ?
C22 C21 C41 119.9(5) . . ?
C17 C22 H22 120.8 . . ?
C21 C22 C17 118.4(5) . . ?
C21 C22 H22 120.8 . . ?
F8 C23 F9 103.5(5) . . ?
F8 C23 F10 109.3(5) . . ?
F8 C23 C6 113.1(4) . . ?
F9 C23 C6 112.6(4) . . ?
F10 C23 F9 104.5(5) . . ?
F10 C23 C6 113.2(5) . . ?
F31 C23 C6 110.1(9) . . ?
F32 C23 C6 118.8(11) . . ?
F32 C23 F31 106.2(15) . . ?
F32 C23 F33 111.1(18) . . ?
F33 C23 C6 110.0(15) . . ?
F33 C23 F31 98.7(16) . . ?
C7 C24 H24 119.0 . . ?
C28 C24 C7 122.1(5) . . ?
C28 C24 H24 119.0 . . ?
O4 C25 Mo3 171.4(5) . . ?
F16 C26 F17 105.1(7) . . ?
F16 C26 C10 114.5(6) . . ?
F16 C26 F19 110.4(7) . . ?
F17 C26 C10 110.8(5) . . ?
F19 C26 F17 102.4(6) . . ?
F19 C26 C10 112.7(5) . . ?
F28 C26 C10 117.0(8) . . ?
F28 C26 F29 108.2(13) . . ?
F28 C26 F30 105.8(14) . . ?
F29 C26 C10 110.4(8) . . ?
F30 C26 C10 115.5(12) . . ?
F30 C26 F29 98.3(13) . . ?
F2 C27 C17 111.8(4) . . ?
F5 C27 F2 105.9(4) . . ?
F5 C27 C17 113.2(5) . . ?
F6 C27 F2 105.8(5) . . ?
F6 C27 F5 106.4(4) . . ?
F6 C27 C17 113.2(4) . . ?
C24 C28 C45 118.4(5) . . ?
C32 C28 C24 121.6(5) . . ?
C32 C28 C45 120.0(5) . . ?
Mo1 C29 H29 118.9 . . ?
C39 C29 Mo1 73.4(3) . . ?
C39 C29 H29 125.9 . . ?
C42 C29 Mo1 73.7(3) . . ?
C42 C29 H29 125.9 . . ?
C42 C29 C39 108.2(5) . . ?
O2 C30 Mo2 175.0(5) . . ?
F1 C31 C2 112.2(4) . . ?
F3 C31 F1 105.2(4) . . ?
F3 C31 C2 112.2(4) . . ?
F4 C31 F1 105.9(4) . . ?
F4 C31 F3 107.7(4) . . ?
F4 C31 C2 113.2(4) . . ?
C14 C32 H32 121.3 . . ?
C28 C32 C14 117.3(5) . . ?
C28 C32 H32 121.3 . . ?
Mo1 C33 H33 121.1 . . ?
C38 C33 Mo1 73.8(3) . . ?
C38 C33 H33 125.4 . . ?
C38 C33 C42 109.2(5) . . ?
C42 C33 Mo1 71.3(3) . . ?
C42 C33 H33 125.4 . . ?
F12 C34 F18 101.7(6) . . ?
F12 C34 C16 113.9(6) . . ?
F18 C34 C16 109.5(5) . . ?
F20 C34 F12 109.3(7) . . ?
F20 C34 F18 103.5(6) . . ?
F20 C34 C16 117.4(5) . . ?
F25 C34 C16 115.6(9) . . ?
F25 C34 F26 122.4(13) . . ?
F25 C34 F27 99.5(10) . . ?
F26 C34 C16 112.1(7) . . ?
F26 C34 F27 96.3(11) . . ?
F27 C34 C16 106.4(7) . . ?
O3 C35 Mo5 172.8(6) . . ?
O3 C35 Mo6 162.0(6) . . ?
Mo2 C36 H36 121.4 . . ?
C43 C36 Mo2 73.3(3) . . ?
C43 C36 H36 125.8 . . ?
C46 C36 Mo2 71.1(3) . . ?
C46 C36 H36 125.8 . . ?
C46 C36 C43 108.4(5) . . ?
O6 C37 Mo1 176.1(5) . . ?
Mo1 C38 H38 123.2 . . ?
C33 C38 Mo1 71.6(3) . . ?
C33 C38 H38 126.2 . . ?
C39 C38 Mo1 70.6(3) . . ?
C39 C38 C33 107.5(5) . . ?
C39 C38 H38 126.2 . . ?
Mo1 C39 H39 120.3 . . ?
C29 C39 Mo1 70.5(3) . . ?
C29 C39 H39 126.0 . . ?
C38 C39 Mo1 74.9(3) . . ?
C38 C39 C29 107.9(5) . . ?
C38 C39 H39 126.0 . . ?
F11 C40 F13 107.1(5) . . ?
F11 C40 F14 106.7(5) . . ?
F11 C40 C14 114.6(5) . . ?
F13 C40 C14 111.8(5) . . ?
F14 C40 F13 103.5(5) . . ?
F14 C40 C14 112.4(5) . . ?
C4 B1 C7 115.1(4) . . ?
C4 B1 C8 108.9(4) . . ?
C7 B1 C8 104.0(4) . . ?
C11 B1 C4 102.8(4) . . ?
C11 B1 C7 111.1(4) . . ?
C11 B1 C8 115.4(4) . . ?
F21 C41 C21 115.6(6) . . ?
F21 C41 F23 102.1(8) . . ?
F21 C41 F24 107.6(8) . . ?
F23 C41 C21 113.8(6) . . ?
F23 C41 F24 103.3(8) . . ?
F24 C41 C21 113.1(6) . . ?
F21A C41 C21 108.6(8) . . ?
F21A C41 F24A 112.2(11) . . ?
F21A C41 F23A 112.8(14) . . ?
F24A C41 C21 111.1(8) . . ?
F23A C41 C21 109.5(9) . . ?
F23A C41 F24A 102.4(12) . . ?
Mo1 C42 H42 120.8 . . ?
C29 C42 Mo1 71.0(3) . . ?
C29 C42 C33 107.1(5) . . ?
C29 C42 H42 126.4 . . ?
C33 C42 Mo1 73.6(3) . . ?
C33 C42 H42 126.4 . . ?
Mo2 C43 H43 123.2 . . ?
C36 C43 Mo2 71.4(3) . . ?
C36 C43 H43 126.6 . . ?
C51 C43 Mo2 70.5(3) . . ?
C51 C43 C36 106.8(6) . . ?
C51 C43 H43 126.6 . . ?
O5 C44 Mo2 175.0(5) . . ?
F7 C45 F15 100.8(10) . . ?
F7 C45 C28 118.1(9) . . ?
F7 C45 F22 108.5(8) . . ?
F15 C45 C28 110.3(7) . . ?
F22 C45 F15 103.1(9) . . ?
F22 C45 C28 114.3(7) . . ?
F34 C45 C28 103.4(8) . . ?
F35 C45 C28 112.9(11) . . ?
F35 C45 F34 115.0(15) . . ?
F35 C45 F36 116.4(16) . . ?
F36 C45 C28 106.8(13) . . ?
F36 C45 F34 101.0(14) . . ?
Mo2 C46 H46 120.6 . . ?
C36 C46 Mo2 73.9(3) . . ?
C36 C46 H46 125.9 . . ?
C36 C46 C52 108.2(6) . . ?
C52 C46 Mo2 71.4(4) . . ?
C52 C46 H46 125.9 . . ?
O7 C47 Mo3 175.8(6) . . ?
Mo3 C48 H48 121.3 . . ?
C49 C48 Mo3 70.5(3) . . ?
C49 C48 H48 125.4 . . ?
C50 C48 Mo3 74.4(4) . . ?
C50 C48 H48 125.4 . . ?
C50 C48 C49 109.2(6) . . ?
Mo3 C49 H49 120.2 . . ?
C48 C49 Mo3 73.0(4) . . ?
C48 C49 H49 126.3 . . ?
C55 C49 Mo3 72.3(3) . . ?
C55 C49 C48 107.4(7) . . ?
C55 C49 H49 126.3 . . ?
Mo3 C50 H50 123.4 . . ?
C48 C50 Mo3 70.4(4) . . ?
C48 C50 H50 126.9 . . ?
C48 C50 C53 106.2(7) . . ?
C53 C50 Mo3 71.0(4) . . ?
C53 C50 H50 126.9 . . ?
Mo2 C51 H51 120.1 . . ?
C43 C51 Mo2 75.1(3) . . ?
C43 C51 H51 125.3 . . ?
C43 C51 C52 109.4(6) . . ?
C52 C51 Mo2 71.2(3) . . ?
C52 C51 H51 125.3 . . ?
Mo2 C52 H52 119.6 . . ?
C46 C52 Mo2 73.0(3) . . ?
C46 C52 C51 107.2(6) . . ?
C46 C52 H52 126.4 . . ?
C51 C52 Mo2 72.9(4) . . ?
C51 C52 H52 126.4 . . ?
Mo3 C53 H53 122.1 . . ?
C50 C53 Mo3 73.9(4) . . ?
C50 C53 H53 124.9 . . ?
C50 C53 C55 110.2(6) . . ?
C55 C53 Mo3 70.7(3) . . ?
C55 C53 H53 124.9 . . ?
O9 C54 Mo4 173.8(15) . . ?
Mo3 C55 H55 120.4 . . ?
C49 C55 Mo3 71.5(3) . . ?
C49 C55 H55 126.5 . . ?
C53 C55 Mo3 73.5(3) . . ?
C53 C55 C49 107.0(6) . . ?
C53 C55 H55 126.5 . . ?
Mo5 C56 H56 119.8 . . ?
C57 C56 Mo5 73.2(3) . . ?
C57 C56 H56 126.0 . . ?
C57 C56 C60 108.0 . . ?
C60 C56 Mo5 72.8(3) . . ?
C60 C56 H56 126.0 . . ?
Mo5 C57 H57 121.1 . . ?
C56 C57 Mo5 70.7(3) . . ?
C56 C57 H57 126.0 . . ?
C56 C57 C58 108.0 . . ?
C58 C57 Mo5 73.9(3) . . ?
C58 C57 H57 126.0 . . ?
Mo5 C58 H58 122.8 . . ?
C57 C58 Mo5 70.6(3) . . ?
C57 C58 H58 126.0 . . ?
C59 C58 Mo5 72.2(3) . . ?
C59 C58 C57 108.0 . . ?
C59 C58 H58 126.0 . . ?
Mo5 C59 H59 122.6 . . ?
C58 C59 Mo5 72.6(3) . . ?
C58 C59 H59 126.0 . . ?
C58 C59 C60 108.0 . . ?
C60 C59 Mo5 70.4(3) . . ?
C60 C59 H59 126.0 . . ?
Mo5 C60 H60 120.7 . . ?
C56 C60 Mo5 71.0(3) . . ?
C56 C60 H60 126.0 . . ?
C59 C60 Mo5 74.0(3) . . ?
C59 C60 C56 108.0 . . ?
C59 C60 H60 126.0 . . ?
O8 C61 Mo4 173.5(11) . . ?
Mo4 C62 H62 122.8 . . ?
C63 C62 Mo4 71.4(3) . . ?
C63 C62 H62 126.0 . . ?
C66 C62 Mo4 71.4(3) . . ?
C66 C62 H62 126.0 . . ?
C66 C62 C63 108.0 . . ?
Mo4 C63 H63 121.8 . . ?
C62 C63 Mo4 73.4(3) . . ?
C62 C63 H63 126.0 . . ?
C62 C63 C64 108.0 . . ?
C64 C63 Mo4 70.5(3) . . ?
C64 C63 H63 126.0 . . ?
Mo4 C64 H64 120.0 . . ?
C63 C64 Mo4 73.8(3) . . ?
C63 C64 H64 126.0 . . ?
C65 C64 Mo4 72.0(3) . . ?
C65 C64 C63 108.0 . . ?
C65 C64 H64 126.0 . . ?
Mo4 C65 H65 120.1 . . ?
C64 C65 Mo4 71.9(3) . . ?
C64 C65 H65 126.0 . . ?
C66 C65 Mo4 73.8(3) . . ?
C66 C65 C64 108.0 . . ?
C66 C65 H65 126.0 . . ?
Mo4 C66 H66 121.8 . . ?
C62 C66 Mo4 73.4(3) . . ?
C62 C66 H66 126.0 . . ?
C65 C66 Mo4 70.5(3) . . ?
C65 C66 C62 108.0 . . ?
C65 C66 H66 126.0 . . ?
O10 C67 Mo5 168.7(16) . . ?
C35 Mo6 Sb3 79.3(2) . . ?
C35 Mo6 C70 89.6(5) . . ?
C35 Mo6 C71 118.5(4) . . ?
C35 Mo6 C72 148.2(4) . . ?
C35 Mo6 C73 128.0(4) . . ?
C35 Mo6 C74 94.6(5) . . ?
C35 Mo6 Mo7 123.41(19) . . ?
C35 Mo6 P3 75.0(3) . . ?
Sb3 Mo6 Mo7 58.85(7) . . ?
C69 Mo6 C35 92.6(8) . . ?
C69 Mo6 Sb3 124.3(7) . . ?
C69 Mo6 C70 134.8(8) . . ?
C69 Mo6 C71 141.5(8) . . ?
C69 Mo6 C72 107.6(8) . . ?
C69 Mo6 C73 84.6(8) . . ?
C69 Mo6 C74 98.7(8) . . ?
C69 Mo6 Mo7 83.1(7) . . ?
C69 Mo6 P3 70.5(7) . . ?
C70 Mo6 Sb3 100.5(5) . . ?
C70 Mo6 C71 35.5(4) . . ?
C70 Mo6 C72 58.6(5) . . ?
C70 Mo6 C73 59.6(5) . . ?
C70 Mo6 Mo7 131.2(5) . . ?
C70 Mo6 P3 151.9(5) . . ?
C71 Mo6 Sb3 85.8(4) . . ?
C71 Mo6 C72 34.8(3) . . ?
C71 Mo6 Mo7 96.1(4) . . ?
C71 Mo6 P3 136.1(5) . . ?
C72 Mo6 Sb3 107.2(4) . . ?
C72 Mo6 Mo7 84.2(4) . . ?
C72 Mo6 P3 134.5(4) . . ?
C73 Mo6 Sb3 141.9(4) . . ?
C73 Mo6 C71 58.8(5) . . ?
C73 Mo6 C72 35.2(3) . . ?
C73 Mo6 Mo7 107.8(4) . . ?
C73 Mo6 P3 147.6(5) . . ?
C74 Mo6 Sb3 136.6(5) . . ?
C74 Mo6 C70 36.1(4) . . ?
C74 Mo6 C71 59.3(5) . . ?
C74 Mo6 C72 58.8(5) . . ?
C74 Mo6 C73 35.7(3) . . ?
C74 Mo6 Mo7 141.9(4) . . ?
C74 Mo6 P3 164.2(5) . . ?
P3 Mo6 Sb3 54.04(16) . . ?
P3 Mo6 Mo7 50.3(2) . . ?
Mo6 Sb3 Mo7 66.45(7) . . ?
P3 Sb3 Mo6 58.50(18) . . ?
P3 Sb3 Mo7 54.1(2) . . ?
O12 C68 Mo7 176.5(16) . . ?
O11 C69 Mo6 160.5(19) . . ?
Mo6 C70 H70 119.3 . . ?
C71 C70 Mo6 74.8(9) . . ?
C71 C70 H70 125.9 . . ?
C71 C70 C74 108.2(11) . . ?
C74 C70 Mo6 71.8(11) . . ?
C74 C70 H70 125.9 . . ?
Mo6 C71 H71 122.3 . . ?
C70 C71 Mo6 69.8(10) . . ?
C70 C71 H71 126.1 . . ?
C72 C71 Mo6 73.4(9) . . ?
C72 C71 C70 107.7(11) . . ?
C72 C71 H71 126.1 . . ?
Mo6 C72 H72 123.8 . . ?
C71 C72 Mo6 71.8(9) . . ?
C71 C72 H72 125.9 . . ?
C71 C72 C73 108.2(10) . . ?
C73 C72 Mo6 70.1(8) . . ?
C73 C72 H72 125.9 . . ?
Mo6 C73 H73 120.1 . . ?
C72 C73 Mo6 74.7(8) . . ?
C72 C73 H73 126.0 . . ?
C74 C73 Mo6 71.0(9) . . ?
C74 C73 C72 108.0(10) . . ?
C74 C73 H73 126.0 . . ?
Mo6 C74 H74 120.4 . . ?
C70 C74 Mo6 72.0(11) . . ?
C70 C74 H74 126.1 . . ?
C73 C74 Mo6 73.3(9) . . ?
C73 C74 C70 107.9(10) . . ?
C73 C74 H74 126.1 . . ?
C76 C75 H75 126.3 . . ?
C76 C75 Mo7 70.6(11) . . ?
C79 C75 H75 126.3 . . ?
C79 C75 C76 107.5(11) . . ?
C79 C75 Mo7 74.7(13) . . ?
Mo7 C75 H75 120.2 . . ?
C75 C76 H76 125.9 . . ?
C75 C76 C77 108.3(10) . . ?
C75 C76 Mo7 72.7(13) . . ?
C77 C76 H76 125.9 . . ?
C77 C76 Mo7 73.2(9) . . ?
Mo7 C76 H76 120.0 . . ?
C76 C77 H77 126.1 . . ?
C76 C77 Mo7 70.1(9) . . ?
C78 C77 C76 107.8(10) . . ?
C78 C77 H77 126.1 . . ?
C78 C77 Mo7 73.1(9) . . ?
Mo7 C77 H77 122.4 . . ?
C77 C78 H78 126.2 . . ?
C77 C78 C79 107.7(10) . . ?
C77 C78 Mo7 71.0(9) . . ?
C79 C78 H78 126.2 . . ?
C79 C78 Mo7 73.2(8) . . ?
Mo7 C78 H78 121.4 . . ?
C75 C79 C78 108.7(10) . . ?
C75 C79 H79 125.7 . . ?
C75 C79 Mo7 69.5(14) . . ?
C78 C79 H79 125.7 . . ?
C78 C79 Mo7 71.2(8) . . ?
Mo7 C79 H79 125.2 . . ?
O13 C80 Mo7 173(2) . . ?
Sb3 Mo7 Mo6 54.71(7) . . ?
C68 Mo7 Mo6 88.1(5) . . ?
C68 Mo7 Sb3 72.7(5) . . ?
C68 Mo7 C75 143.8(8) . . ?
C68 Mo7 C76 125.4(7) . . ?
C68 Mo7 C77 90.2(7) . . ?
C68 Mo7 C78 83.4(6) . . ?
C68 Mo7 C79 112.1(6) . . ?
C68 Mo7 P3 124.4(6) . . ?
C75 Mo7 Mo6 101.1(6) . . ?
C75 Mo7 Sb3 140.2(6) . . ?
C75 Mo7 C77 60.8(6) . . ?
C75 Mo7 C78 60.4(6) . . ?
C75 Mo7 C79 35.8(4) . . ?
C75 Mo7 P3 87.4(6) . . ?
C76 Mo7 Mo6 137.7(5) . . ?
C76 Mo7 Sb3 150.9(4) . . ?
C76 Mo7 C75 36.6(5) . . ?
C76 Mo7 C77 36.7(3) . . ?
C76 Mo7 C78 60.6(5) . . ?
C76 Mo7 C79 59.8(5) . . ?
C76 Mo7 P3 109.0(5) . . ?
C77 Mo7 Mo6 141.1(4) . . ?
C77 Mo7 Sb3 157.7(4) . . ?
C77 Mo7 C78 36.0(3) . . ?
C77 Mo7 C79 59.5(5) . . ?
C77 Mo7 P3 145.3(5) . . ?
C78 Mo7 Mo6 105.4(4) . . ?
C78 Mo7 Sb3 148.5(4) . . ?
C78 Mo7 C79 35.6(3) . . ?
C78 Mo7 P3 138.8(4) . . ?
C79 Mo7 Mo6 85.4(4) . . ?
C79 Mo7 Sb3 140.1(4) . . ?
C79 Mo7 P3 103.4(4) . . ?
C80 Mo7 Mo6 124.6(7) . . ?
C80 Mo7 Sb3 72.4(7) . . ?
C80 Mo7 C68 91.2(9) . . ?
C80 Mo7 C75 110.9(9) . . ?
C80 Mo7 C76 83.8(8) . . ?
C80 Mo7 C77 94.3(8) . . ?
C80 Mo7 C78 129.5(8) . . ?
C80 Mo7 C79 143.4(8) . . ?
C80 Mo7 P3 83.8(8) . . ?
P3 Mo7 Mo6 53.1(2) . . ?
P3 Mo7 Sb3 53.02(17) . . ?
Mo1 P3 Mo6 138.9(4) . . ?
Sb3 P3 Mo1 134.4(3) . . ?
Sb3 P3 Mo6 67.5(2) . . ?
Sb3 P3 Mo7 72.9(2) . . ?
Mo7 P3 Mo1 137.1(4) . . ?
Mo7 P3 Mo6 76.6(2) . . ?

loop_
_geom_bond_atom_site_label_1
_geom_bond_atom_site_label_2
_geom_bond_distance
_geom_bond_site_symmetry_2
_geom_bond_publ_flag
Sb1 Mo2 2.8585(5) . ?
Sb1 Mo3 2.7739(5) . ?
Sb1 P1 2.4031(12) . ?
Mo1 P1 2.4982(12) . ?
Mo1 P2 2.521(4) . ?
Mo1 C18 1.976(5) . ?
Mo1 C29 2.293(5) . ?
Mo1 C33 2.356(5) . ?
Mo1 C37 1.983(6) . ?
Mo1 C38 2.385(5) . ?
Mo1 C39 2.331(5) . ?
Mo1 C42 2.327(5) . ?
Mo1 P3 2.483(9) . ?
Mo2 Mo3 3.0810(6) . ?
Mo2 P1 2.4450(12) . ?
Mo2 C30 1.996(6) . ?
Mo2 C36 2.346(5) . ?
Mo2 C43 2.371(5) . ?
Mo2 C44 1.990(6) . ?
Mo2 C46 2.311(6) . ?
Mo2 C51 2.313(5) . ?
Mo2 C52 2.290(6) . ?
Mo3 P1 2.5309(13) . ?
Mo3 C25 2.027(5) . ?
Mo3 C47 1.972(6) . ?
Mo3 C48 2.326(6) . ?
Mo3 C49 2.293(6) . ?
Mo3 C50 2.379(7) . ?
Mo3 C53 2.341(6) . ?
Mo3 C55 2.305(6) . ?
Mo4 Sb2 2.8467(15) . ?
Mo4 Mo5 3.0387(15) . ?
Mo4 P2 2.438(4) . ?
Mo4 C54 2.019(18) . ?
Mo4 C61 1.980(11) . ?
Mo4 C62 2.362(8) . ?
Mo4 C63 2.336(8) . ?
Mo4 C64 2.294(8) . ?
Mo4 C65 2.294(7) . ?
Mo4 C66 2.337(7) . ?
Sb2 Mo5 2.7584(12) . ?
Sb2 P2 2.411(3) . ?
Mo5 P2 2.511(4) . ?
Mo5 C35 2.008(6) . ?
Mo5 C56 2.277(7) . ?
Mo5 C57 2.310(9) . ?
Mo5 C58 2.353(8) . ?
Mo5 C59 2.348(7) . ?
Mo5 C60 2.301(7) . ?
Mo5 C67 1.981(14) . ?
F1 C31 1.339(6) . ?
F2 C27 1.355(6) . ?
F3 C31 1.337(6) . ?
F4 C31 1.330(6) . ?
F5 C27 1.335(6) . ?
F6 C27 1.329(6) . ?
F7 C45 1.309(12) . ?
F8 C23 1.298(6) . ?
F9 C23 1.371(7) . ?
O1 C18 1.150(6) . ?
O2 C30 1.138(7) . ?
O3 C35 1.145(7) . ?
F10 C23 1.317(7) . ?
F11 C40 1.286(6) . ?
F12 C34 1.290(9) . ?
F13 C40 1.316(7) . ?
O4 C25 1.097(6) . ?
F14 C40 1.314(7) . ?
O5 C44 1.152(7) . ?
O6 C37 1.137(7) . ?
C1 H1 0.9500 . ?
C1 C7 1.404(7) . ?
C1 C14 1.376(7) . ?
O7 C47 1.135(7) . ?
F15 C45 1.385(15) . ?
F16 C26 1.267(9) . ?
C2 C5 1.377(7) . ?
C2 C12 1.389(7) . ?
C2 C31 1.502(6) . ?
C3 H3 0.9500 . ?
C3 C8 1.407(6) . ?
C3 C10 1.388(7) . ?
C4 C9 1.398(6) . ?
C4 C13 1.396(6) . ?
C4 B1 1.632(7) . ?
C5 H5 0.9500 . ?
C5 C10 1.398(7) . ?
C6 C9 1.393(7) . ?
C6 C15 1.379(7) . ?
C6 C23 1.497(6) . ?
F17 C26 1.351(8) . ?
C7 C24 1.407(6) . ?
C7 B1 1.635(7) . ?
F18 C34 1.413(8) . ?
C8 C12 1.403(6) . ?
C8 B1 1.649(7) . ?
C9 H9 0.9500 . ?
C10 C26 1.491(7) . ?
C11 C19 1.393(6) . ?
C11 C20 1.411(7) . ?
C11 B1 1.627(7) . ?
C12 H12 0.9500 . ?
C13 H13 0.9500 . ?
C13 C16 1.384(7) . ?
C14 C32 1.404(7) . ?
C14 C40 1.499(7) . ?
C15 H15 0.9500 . ?
C15 C16 1.392(6) . ?
C16 C34 1.495(7) . ?
F19 C26 1.309(7) . ?
C17 C20 1.391(7) . ?
C17 C22 1.387(7) . ?
C17 C27 1.493(7) . ?
C19 H19 0.9500 . ?
C19 C21 1.400(7) . ?
C20 H20 0.9500 . ?
F20 C34 1.270(7) . ?
C21 C22 1.374(8) . ?
C21 C41 1.506(8) . ?
C22 H22 0.9500 . ?
C23 F31 1.408(15) . ?
C23 F32 1.287(15) . ?
C23 F33 1.305(16) . ?
F21 C41 1.302(10) . ?
C24 H24 0.9500 . ?
C24 C28 1.383(7) . ?
C26 F28 1.289(13) . ?
C26 F29 1.373(13) . ?
C26 F30 1.317(14) . ?
C28 C32 1.376(8) . ?
C28 C45 1.507(8) . ?
C29 H29 0.9500 . ?
C29 C39 1.431(8) . ?
C29 C42 1.403(8) . ?
C32 H32 0.9500 . ?
C33 H33 0.9500 . ?
C33 C38 1.410(8) . ?
C33 C42 1.412(8) . ?
C34 F25 1.272(13) . ?
C34 F26 1.286(12) . ?
C34 F27 1.465(12) . ?
F22 C45 1.358(11) . ?
C35 Mo6 1.986(6) . ?
C36 H36 0.9500 . ?
C36 C43 1.430(8) . ?
C36 C46 1.400(8) . ?
C38 H38 0.9500 . ?
C38 C39 1.399(8) . ?
C39 H39 0.9500 . ?
F23 C41 1.319(10) . ?
C41 F24 1.344(10) . ?
C41 F21A 1.312(13) . ?
C41 F24A 1.316(12) . ?
C41 F23A 1.315(14) . ?
C42 H42 0.9500 . ?
C43 H43 0.9500 . ?
C43 C51 1.389(10) . ?
C45 F34 1.377(11) . ?
C45 F35 1.289(13) . ?
C45 F36 1.349(13) . ?
C46 H46 0.9500 . ?
C46 C52 1.408(9) . ?
C48 H48 0.9500 . ?
C48 C49 1.444(10) . ?
C48 C50 1.423(9) . ?
C49 H49 0.9500 . ?
C49 C55 1.429(9) . ?
C50 H50 0.9500 . ?
C50 C53 1.426(9) . ?
C51 H51 0.9500 . ?
C51 C52 1.417(11) . ?
C52 H52 0.9500 . ?
C53 H53 0.9500 . ?
C53 C55 1.427(10) . ?
C54 O9 1.114(19) . ?
C55 H55 0.9500 . ?
O8 C61 1.145(12) . ?
C56 H56 0.9500 . ?
C56 C57 1.4200 . ?
C56 C60 1.4200 . ?
C57 H57 0.9500 . ?
C57 C58 1.4200 . ?
C58 H58 0.9500 . ?
C58 C59 1.4200 . ?
C59 H59 0.9500 . ?
C59 C60 1.4200 . ?
C60 H60 0.9500 . ?
C62 H62 0.9500 . ?
C62 C63 1.4200 . ?
C62 C66 1.4200 . ?
C63 H63 0.9500 . ?
C63 C64 1.4200 . ?
C64 H64 0.9500 . ?
C64 C65 1.4200 . ?
C65 H65 0.9500 . ?
C65 C66 1.4200 . ?
C66 H66 0.9500 . ?
C67 O10 1.175(13) . ?
Mo6 Sb3 2.766(3) . ?
Mo6 C69 1.978(14) . ?
Mo6 C70 2.28(2) . ?
Mo6 C71 2.347(18) . ?
Mo6 C72 2.368(16) . ?
Mo6 C73 2.310(15) . ?
Mo6 C74 2.279(17) . ?
Mo6 Mo7 3.107(3) . ?
Mo6 P3 2.554(8) . ?
Sb3 Mo7 2.900(3) . ?
Sb3 P3 2.424(8) . ?
O11 C69 1.180(14) . ?
O12 C68 1.16(2) . ?
C68 Mo7 2.00(2) . ?
C70 H70 0.9500 . ?
C70 C71 1.411(12) . ?
C70 C74 1.415(12) . ?
C71 H71 0.9500 . ?
C71 C72 1.410(12) . ?
C72 H72 0.9500 . ?
C72 C73 1.414(12) . ?
C73 H73 0.9500 . ?
C73 C74 1.408(12) . ?
C74 H74 0.9500 . ?
C75 H75 0.9500 . ?
C75 C76 1.419(13) . ?
C75 C79 1.417(13) . ?
C75 Mo7 2.27(3) . ?
C76 H76 0.9500 . ?
C76 C77 1.427(12) . ?
C76 Mo7 2.244(16) . ?
C77 H77 0.9500 . ?
C77 C78 1.420(12) . ?
C77 Mo7 2.285(17) . ?
C78 H78 0.9500 . ?
C78 C79 1.421(11) . ?
C78 Mo7 2.313(15) . ?
C79 H79 0.9500 . ?
C79 Mo7 2.338(16) . ?
O13 C80 1.176(18) . ?
C80 Mo7 1.94(2) . ?
Mo7 P3 2.459(9) . ?

loop_
_geom_torsion_atom_site_label_1
_geom_torsion_atom_site_label_2
_geom_torsion_atom_site_label_3
_geom_torsion_atom_site_label_4
_geom_torsion
_geom_torsion_site_symmetry_1
_geom_torsion_site_symmetry_2
_geom_torsion_site_symmetry_3
_geom_torsion_site_symmetry_4
_geom_torsion_publ_flag
Mo1 C29 C39 C38 66.1(4) . . . . ?
Mo1 C29 C42 C33 -65.2(3) . . . . ?
Mo1 C33 C38 C39 -61.8(4) . . . . ?
Mo1 C33 C42 C29 63.5(3) . . . . ?
Mo1 C38 C39 C29 -63.2(3) . . . . ?
Mo2 C36 C43 C51 -62.0(4) . . . . ?
Mo2 C36 C46 C52 63.6(4) . . . . ?
Mo2 C43 C51 C52 -63.4(4) . . . . ?
Mo2 C46 C52 C51 65.4(4) . . . . ?
Mo2 C51 C52 C46 -65.5(4) . . . . ?
Mo3 C48 C49 C55 -64.6(4) . . . . ?
Mo3 C48 C50 C53 62.3(4) . . . . ?
Mo3 C49 C55 C53 -65.4(4) . . . . ?
Mo3 C50 C53 C55 61.8(4) . . . . ?
Mo3 C53 C55 C49 64.1(4) . . . . ?
Mo4 C62 C63 C64 -62.4(3) . . . . ?
Mo4 C62 C66 C65 62.4(3) . . . . ?
Mo4 C63 C64 C65 -64.3(3) . . . . ?
Mo4 C64 C65 C66 -65.5(3) . . . . ?
Mo4 C65 C66 C62 -64.3(3) . . . . ?
Mo5 C56 C57 C58 65.0(3) . . . . ?
Mo5 C56 C60 C59 -65.3(3) . . . . ?
Mo5 C57 C58 C59 62.9(3) . . . . ?
Mo5 C58 C59 C60 61.9(3) . . . . ?
Mo5 C59 C60 C56 63.3(3) . . . . ?
C1 C7 C24 C28 -0.7(7) . . . . ?
C1 C7 B1 C4 147.9(4) . . . . ?
C1 C7 B1 C8 -93.1(5) . . . . ?
C1 C7 B1 C11 31.7(6) . . . . ?
C1 C14 C32 C28 1.4(8) . . . . ?
C1 C14 C40 F11 -168.0(5) . . . . ?
C1 C14 C40 F13 69.9(7) . . . . ?
C1 C14 C40 F14 -46.0(8) . . . . ?
C2 C5 C10 C3 -1.6(7) . . . . ?
C2 C5 C10 C26 179.6(4) . . . . ?
C3 C8 C12 C2 -2.8(6) . . . . ?
C3 C8 B1 C4 38.9(6) . . . . ?
C3 C8 B1 C7 -84.2(5) . . . . ?
C3 C8 B1 C11 153.8(4) . . . . ?
C3 C10 C26 F16 -173.8(9) . . . . ?
C3 C10 C26 F17 -55.1(8) . . . . ?
C3 C10 C26 F19 59.0(8) . . . . ?
C3 C10 C26 F28 -13.9(19) . . . . ?
C3 C10 C26 F29 110.3(16) . . . . ?
C3 C10 C26 F30 -139.3(15) . . . . ?
C4 C13 C16 C15 0.8(7) . . . . ?
C4 C13 C16 C34 -179.5(5) . . . . ?
C5 C2 C12 C8 3.5(7) . . . . ?
C5 C2 C31 F1 -129.3(5) . . . . ?
C5 C2 C31 F3 112.5(5) . . . . ?
C5 C2 C31 F4 -9.6(6) . . . . ?
C5 C10 C26 F16 5.1(10) . . . . ?
C5 C10 C26 F17 123.8(7) . . . . ?
C5 C10 C26 F19 -122.2(8) . . . . ?
C5 C10 C26 F28 165.0(18) . . . . ?
C5 C10 C26 F29 -70.8(16) . . . . ?
C5 C10 C26 F30 39.5(15) . . . . ?
C6 C15 C16 C13 -0.9(7) . . . . ?
C6 C15 C16 C34 179.3(4) . . . . ?
C7 C1 C14 C32 -2.1(8) . . . . ?
C7 C1 C14 C40 -179.9(5) . . . . ?
C7 C24 C28 C32 0.0(8) . . . . ?
C7 C24 C28 C45 -179.4(5) . . . . ?
C8 C3 C10 C5 2.2(7) . . . . ?
C8 C3 C10 C26 -178.9(4) . . . . ?
C9 C4 C13 C16 0.5(7) . . . . ?
C9 C4 B1 C7 -26.5(7) . . . . ?
C9 C4 B1 C8 -142.8(4) . . . . ?
C9 C4 B1 C11 94.3(5) . . . . ?
C9 C6 C15 C16 -0.2(7) . . . . ?
C9 C6 C23 F8 -82.3(6) . . . . ?
C9 C6 C23 F9 34.5(6) . . . . ?
C9 C6 C23 F10 152.8(5) . . . . ?
C9 C6 C23 F31 -134.3(13) . . . . ?
C9 C6 C23 F32 -11.6(18) . . . . ?
C9 C6 C23 F33 118.0(16) . . . . ?
C10 C3 C8 C12 0.0(7) . . . . ?
C10 C3 C8 B1 176.0(4) . . . . ?
C11 C19 C21 C22 0.6(8) . . . . ?
C11 C19 C21 C41 -179.7(5) . . . . ?
C12 C2 C5 C10 -1.2(7) . . . . ?
C12 C2 C31 F1 50.1(6) . . . . ?
C12 C2 C31 F3 -68.1(6) . . . . ?
C12 C2 C31 F4 169.8(4) . . . . ?
C12 C8 B1 C4 -145.5(4) . . . . ?
C12 C8 B1 C7 91.4(5) . . . . ?
C12 C8 B1 C11 -30.6(6) . . . . ?
C13 C4 C9 C6 -1.7(6) . . . . ?
C13 C4 B1 C7 161.8(4) . . . . ?
C13 C4 B1 C8 45.6(5) . . . . ?
C13 C4 B1 C11 -77.3(5) . . . . ?
C13 C16 C34 F12 -52.2(8) . . . . ?
C13 C16 C34 F18 60.9(6) . . . . ?
C13 C16 C34 F20 178.4(7) . . . . ?
C13 C16 C34 F25 -16.2(13) . . . . ?
C13 C16 C34 F26 130.4(11) . . . . ?
C13 C16 C34 F27 -125.6(8) . . . . ?
C14 C1 C7 C24 1.7(7) . . . . ?
C14 C1 C7 B1 175.2(4) . . . . ?
C15 C6 C9 C4 1.6(7) . . . . ?
C15 C6 C23 F8 94.9(6) . . . . ?
C15 C6 C23 F9 -148.3(5) . . . . ?
C15 C6 C23 F10 -30.1(7) . . . . ?
C15 C6 C23 F31 42.8(14) . . . . ?
C15 C6 C23 F32 165.6(18) . . . . ?
C15 C6 C23 F33 -64.9(17) . . . . ?
C15 C16 C34 F12 127.6(7) . . . . ?
C15 C16 C34 F18 -119.4(6) . . . . ?
C15 C16 C34 F20 -1.9(9) . . . . ?
C15 C16 C34 F25 163.5(12) . . . . ?
C15 C16 C34 F26 -49.9(12) . . . . ?
C15 C16 C34 F27 54.2(9) . . . . ?
C19 C11 C20 C17 -0.5(7) . . . . ?
C19 C11 B1 C4 91.8(5) . . . . ?
C19 C11 B1 C7 -144.7(5) . . . . ?
C19 C11 B1 C8 -26.6(7) . . . . ?
C19 C21 C22 C17 0.3(8) . . . . ?
C19 C21 C41 F21 25.8(11) . . . . ?
C19 C21 C41 F23 -92.0(9) . . . . ?
C19 C21 C41 F24 150.5(9) . . . . ?
C19 C21 C41 F21A 72.7(13) . . . . ?
C19 C21 C41 F24A -163.4(12) . . . . ?
C19 C21 C41 F23A -51.0(15) . . . . ?
C20 C11 C19 C21 -0.5(7) . . . . ?
C20 C11 B1 C4 -79.8(5) . . . . ?
C20 C11 B1 C7 43.8(6) . . . . ?
C20 C11 B1 C8 161.8(4) . . . . ?
C20 C17 C22 C21 -1.2(7) . . . . ?
C20 C17 C27 F2 44.2(6) . . . . ?
C20 C17 C27 F5 163.8(4) . . . . ?
C20 C17 C27 F6 -75.1(6) . . . . ?
C22 C17 C20 C11 1.4(7) . . . . ?
C22 C17 C27 F2 -139.0(5) . . . . ?
C22 C17 C27 F5 -19.4(7) . . . . ?
C22 C17 C27 F6 101.7(6) . . . . ?
C22 C21 C41 F21 -154.4(8) . . . . ?
C22 C21 C41 F23 87.7(9) . . . . ?
C22 C21 C41 F24 -29.8(11) . . . . ?
C22 C21 C41 F21A -107.6(13) . . . . ?
C22 C21 C41 F24A 16.3(14) . . . . ?
C22 C21 C41 F23A 128.7(14) . . . . ?
C23 C6 C9 C4 178.7(4) . . . . ?
C23 C6 C15 C16 -177.3(4) . . . . ?
C24 C7 B1 C4 -39.0(6) . . . . ?
C24 C7 B1 C8 79.9(5) . . . . ?
C24 C7 B1 C11 -155.3(4) . . . . ?
C24 C28 C32 C14 -0.3(8) . . . . ?
C24 C28 C45 F7 -178.4(9) . . . . ?
C24 C28 C45 F15 -63.3(11) . . . . ?
C24 C28 C45 F22 52.3(11) . . . . ?
C24 C28 C45 F34 91.1(17) . . . . ?
C24 C28 C45 F35 -33.7(14) . . . . ?
C24 C28 C45 F36 -162.9(13) . . . . ?
C27 C17 C20 C11 178.2(4) . . . . ?
C27 C17 C22 C21 -178.0(5) . . . . ?
C31 C2 C5 C10 178.2(4) . . . . ?
C31 C2 C12 C8 -175.9(4) . . . . ?
C32 C14 C40 F11 14.2(8) . . . . ?
C32 C14 C40 F13 -107.9(6) . . . . ?
C32 C14 C40 F14 136.2(6) . . . . ?
C32 C28 C45 F7 2.2(12) . . . . ?
C32 C28 C45 F15 117.2(11) . . . . ?
C32 C28 C45 F22 -127.1(10) . . . . ?
C32 C28 C45 F34 -88.3(17) . . . . ?
C32 C28 C45 F35 146.8(13) . . . . ?
C32 C28 C45 F36 17.7(15) . . . . ?
C33 C38 C39 Mo1 62.4(3) . . . . ?
C33 C38 C39 C29 -0.8(6) . . . . ?
C36 C43 C51 Mo2 62.6(4) . . . . ?
C36 C43 C51 C52 -0.8(7) . . . . ?
C36 C46 C52 Mo2 -65.2(4) . . . . ?
C36 C46 C52 C51 0.2(6) . . . . ?
C38 C33 C42 Mo1 -64.6(4) . . . . ?
C38 C33 C42 C29 -1.1(6) . . . . ?
C39 C29 C42 Mo1 65.8(4) . . . . ?
C39 C29 C42 C33 0.6(6) . . . . ?
C40 C14 C32 C28 179.1(5) . . . . ?
B1 C4 C9 C6 -173.5(4) . . . . ?
B1 C4 C13 C16 173.0(4) . . . . ?
B1 C7 C24 C28 -174.1(5) . . . . ?
B1 C8 C12 C2 -178.6(4) . . . . ?
B1 C11 C19 C21 -172.3(5) . . . . ?
B1 C11 C20 C17 171.9(4) . . . . ?
C41 C21 C22 C17 -179.5(5) . . . . ?
C42 C29 C39 Mo1 -66.0(4) . . . . ?
C42 C29 C39 C38 0.1(6) . . . . ?
C42 C33 C38 Mo1 63.0(3) . . . . ?
C42 C33 C38 C39 1.2(6) . . . . ?
C43 C36 C46 Mo2 -64.3(4) . . . . ?
C43 C36 C46 C52 -0.7(6) . . . . ?
C43 C51 C52 Mo2 65.9(4) . . . . ?
C43 C51 C52 C46 0.4(7) . . . . ?
C45 C28 C32 C14 179.1(5) . . . . ?
C46 C36 C43 Mo2 62.9(4) . . . . ?
C46 C36 C43 C51 1.0(6) . . . . ?
C48 C49 C55 Mo3 65.1(4) . . . . ?
C48 C49 C55 C53 -0.3(7) . . . . ?
C48 C50 C53 Mo3 -62.0(4) . . . . ?
C48 C50 C53 C55 -0.2(7) . . . . ?
C49 C48 C50 Mo3 -62.4(4) . . . . ?
C49 C48 C50 C53 -0.1(7) . . . . ?
C50 C48 C49 Mo3 64.9(4) . . . . ?
C50 C48 C49 C55 0.3(7) . . . . ?
C50 C53 C55 Mo3 -63.8(4) . . . . ?
C50 C53 C55 C49 0.3(7) . . . . ?
C56 C57 C58 Mo5 -62.9(3) . . . . ?
C56 C57 C58 C59 0.0 . . . . ?
C57 C56 C60 Mo5 65.3(3) . . . . ?
C57 C56 C60 C59 0.0 . . . . ?
C57 C58 C59 Mo5 -61.9(3) . . . . ?
C57 C58 C59 C60 0.0 . . . . ?
C58 C59 C60 Mo5 -63.3(3) . . . . ?
C58 C59 C60 C56 0.0 . . . . ?
C60 C56 C57 Mo5 -65.0(3) . . . . ?
C60 C56 C57 C58 0.0 . . . . ?
C62 C63 C64 Mo4 64.3(3) . . . . ?
C62 C63 C64 C65 0.0 . . . . ?
C63 C62 C66 Mo4 -62.4(3) . . . . ?
C63 C62 C66 C65 0.0 . . . . ?
C63 C64 C65 Mo4 65.5(3) . . . . ?
C63 C64 C65 C66 0.0 . . . . ?
C64 C65 C66 Mo4 64.3(3) . . . . ?
C64 C65 C66 C62 0.0 . . . . ?
C66 C62 C63 Mo4 62.4(3) . . . . ?
C66 C62 C63 C64 0.0 . . . . ?
Mo6 C70 C71 C72 -64.1(10) . . . . ?
Mo6 C70 C74 C73 65.1(12) . . . . ?
Mo6 C71 C72 C73 -61.0(11) . . . . ?
Mo6 C72 C73 C74 -63.6(12) . . . . ?
Mo6 C73 C74 C70 -64.2(14) . . . . ?
C70 C71 C72 Mo6 61.7(10) . . . . ?
C70 C71 C72 C73 0.7(14) . . . . ?
C71 C70 C74 Mo6 -66.5(12) . . . . ?
C71 C70 C74 C73 -1(2) . . . . ?
C71 C72 C73 Mo6 62.0(11) . . . . ?
C71 C72 C73 C74 -1.6(18) . . . . ?
C72 C73 C74 Mo6 66.1(11) . . . . ?
C72 C73 C74 C70 2(2) . . . . ?
C74 C70 C71 Mo6 64.5(14) . . . . ?
C74 C70 C71 C72 0.4(16) . . . . ?
C75 C76 C77 C78 -0.9(15) . . . . ?
C75 C76 C77 Mo7 -64.7(13) . . . . ?
C76 C75 C79 C78 3(3) . . . . ?
C76 C75 C79 Mo7 63.5(16) . . . . ?
C76 C77 C78 C79 2.6(18) . . . . ?
C76 C77 C78 Mo7 -61.9(12) . . . . ?
C77 C78 C79 C75 -3(2) . . . . ?
C77 C78 C79 Mo7 -63.0(11) . . . . ?
C79 C75 C76 C77 -1(2) . . . . ?
C79 C75 C76 Mo7 -66.2(18) . . . . ?
Mo7 C75 C76 C77 65.1(9) . . . . ?
Mo7 C75 C79 C78 -60.7(13) . . . . ?
Mo7 C76 C77 C78 63.8(12) . . . . ?
Mo7 C77 C78 C79 64.5(11) . . . . ?
Mo7 C78 C79 C75 59.7(17) . . . . ?

loop_
_exptl_oxdiff_crystal_face_indexfrac_h
_exptl_oxdiff_crystal_face_indexfrac_k
_exptl_oxdiff_crystal_face_indexfrac_l
_exptl_oxdiff_crystal_face_x
_exptl_oxdiff_crystal_face_y
_exptl_oxdiff_crystal_face_z
-1.6850 9.0888 9.3887 -0.7164 -0.6169 0.3259
-10.7885 3.6918 9.2353 -0.2197 -0.1956 0.9558
12.0432 2.4503 -4.1748 -0.2813 -0.2343 -0.9306
1.5472 -9.1116 -9.3361 0.7192 0.6192 -0.3151
-9.6944 -7.1815 7.7137 -0.1076 0.5987 0.7937
1.1349 12.9270 -3.5924 0.1833 -0.9803 -0.0737
-8.3730 9.8306 3.0945 0.1336 -0.6904 0.7110
8.3693 -9.8343 -3.0913 -0.1336 0.6907 -0.7107
1.6743 -13.0142 1.8397 -0.1828 0.9701 -0.1597
7.8571 -5.8651 4.2890 -0.7253 0.4390 -0.5303
-1.6351 6.3520 -9.7634 0.8536 -0.5208 -0.0096
0.0302 -6.1705 10.6446 -0.8447 0.5162 0.1417
6.1379 -6.2294 6.1987 -0.7923 0.4808 -0.3757
11.6484 -3.4698 -2.6748 -0.3598 0.2135 -0.9083
0.9581 1.8946 11.4312 -0.9884 -0.0791 0.1299
-2.8518 -1.7711 -10.3560 0.9964 0.0806 0.0261
-11.2741 -0.3129 -0.0102 0.5749 0.0509 0.8167
3.1007 10.9601 4.9426 -0.6046 -0.7920 -0.0853
-8.6144 -8.5286 -0.2707 0.4940 0.6514 0.5759
-5.6346 -11.1907 6.1064 -0.1667 0.8767 0.4512
-8.7332 -4.4663 11.1086 -0.4441 0.4141 0.7945
-2.3124 -7.9841 10.3573 -0.6950 0.6547 0.2974
7.3857 -7.9272 3.3673 -0.6180 0.5877 -0.5222
2.0670 -4.5763 -11.9618 0.8887 0.2674 -0.3725
-3.2523 -12.5903 -1.3892 0.3291 0.9328 0.1466
